data_4512464
loop_
_publ_author_name
'Liu, Ding'
'Lu, Ying'
'Tan, Hua-Qiao'
'Wang, Ting-Ting'
'Wang, En-Bo'

_publ_section_title
;
 Series of Organic--Inorganic Hybrid Rare Earth Derivatives Based on
 [MnV13O38]7--Polyoxoanion: Syntheses, Structures, and Magnetic and
 Electrochemical Properties
;
_journal_issue 1
_journal_name_full 'Crystal Growth &amp; Design'
_journal_page_first 103
_journal_paper_doi 10.1021/cg500955d
_journal_volume 15
_journal_year 2015
_chemical_formula_sum 'C7.5 H42.5 Ce2 Mn N2.5 O53 V13'
_chemical_formula_weight 2013.34
_chemical_name_systematic
; 
 ? 
;
_space_group_IT_number 2
_symmetry_cell_setting triclinic
_symmetry_space_group_name_Hall '-P 1'
_symmetry_space_group_name_H-M 'P -1'
_atom_sites_solution_hydrogens none
_atom_sites_solution_primary direct
_atom_sites_solution_secondary difmap
_audit_creation_method SHELXL-97
_cell_angle_alpha 89.45(3)
_cell_angle_beta 80.52(3)
_cell_angle_gamma 77.84(3)
_cell_formula_units_Z 4
_cell_length_a 14.379(3)
_cell_length_b 22.686(5)
_cell_length_c 23.782(5)
_cell_measurement_reflns_used 24475
_cell_measurement_temperature 293(2)
_cell_measurement_theta_max 25.00
_cell_measurement_theta_min 3.02
_cell_volume 7478(3)
_computing_structure_refinement 'SHELXL-97 (Sheldrick, 1997)'
_computing_structure_solution 'SHELXS-97 (Sheldrick, 1990)'
_diffrn_ambient_temperature 293(2)
_diffrn_detector_area_resol_mean 0.01
_diffrn_measured_fraction_theta_full 0.930
_diffrn_measured_fraction_theta_max 0.930
_diffrn_measurement_device_type 'Rigaku R-AXIS RAPID IP'
_diffrn_measurement_method Oscillation
_diffrn_radiation_monochromator graphite
_diffrn_radiation_source 'fine-focus sealed tube'
_diffrn_radiation_type MoK\a
_diffrn_radiation_wavelength 0.71073
_diffrn_reflns_av_R_equivalents 0.0528
_diffrn_reflns_av_sigmaI/netI 0.0725
_diffrn_reflns_limit_h_max 17
_diffrn_reflns_limit_h_min -16
_diffrn_reflns_limit_k_max 26
_diffrn_reflns_limit_k_min -26
_diffrn_reflns_limit_l_max 28
_diffrn_reflns_limit_l_min -28
_diffrn_reflns_number 53887
_diffrn_reflns_theta_full 25.00
_diffrn_reflns_theta_max 25.00
_diffrn_reflns_theta_min 3.02
_diffrn_standards_decay_% none
_diffrn_standards_interval_count 0
_diffrn_standards_interval_time 0
_diffrn_standards_number 0
_exptl_absorpt_coefficient_mu 2.980
_exptl_absorpt_correction_T_max 0.623
_exptl_absorpt_correction_T_min 0.555
_exptl_absorpt_correction_type multi-scan
_exptl_absorpt_process_details 'ABSCOR by T.Higashi    8 March, 1995'
_exptl_crystal_colour brown
_exptl_crystal_density_diffrn 1.788
_exptl_crystal_density_method 'not measured'
_exptl_crystal_description block
_exptl_crystal_F_000 3876
_exptl_crystal_size_max 0.29
_exptl_crystal_size_mid 0.27
_exptl_crystal_size_min 0.24
_platon_squeeze_details
;
;
_refine_diff_density_max 2.973
_refine_diff_density_min -1.333
_refine_diff_density_rms 0.257
_refine_ls_extinction_method none
_refine_ls_goodness_of_fit_ref 1.024
_refine_ls_hydrogen_treatment none
_refine_ls_matrix_type full
_refine_ls_number_parameters 1359
_refine_ls_number_reflns 24475
_refine_ls_number_restraints 32
_refine_ls_restrained_S_all 1.024
_refine_ls_R_factor_all 0.1119
_refine_ls_R_factor_gt 0.0785
_refine_ls_shift/su_max 0.001
_refine_ls_shift/su_mean 0.000
_refine_ls_structure_factor_coef Fsqd
_refine_ls_weighting_details 'calc w=1/[\s^2^(Fo^2^)+(0.0500P)^2^+300.0000P] where P=(Fo^2^+2Fc^2^)/3'
_refine_ls_weighting_scheme calc
_refine_ls_wR_factor_gt 0.2068
_refine_ls_wR_factor_ref 0.2277
_reflns_number_gt 16945
_reflns_number_total 24475
_reflns_threshold_expression >2sigma(I)
_cod_data_source_file cg500955d_si_003.cif
_cod_data_source_block 1
_cod_depositor_comments 'Adding full bibliography for 4512461--4512466.cif.'
_cod_original_cell_volume 7477(3)
_cod_original_sg_symbol_H-M P-1
_cod_original_formula_sum 'C7.50 H42.50 Ce2 Mn N2.50 O53 V13'
_cod_database_code 4512464

loop_
_symmetry_equiv_pos_as_xyz
'x, y, z'
'-x, -y, -z'

loop_
_atom_site_label
_atom_site_type_symbol
_atom_site_fract_x
_atom_site_fract_y
_atom_site_fract_z
_atom_site_U_iso_or_equiv
_atom_site_adp_type
_atom_site_occupancy
_atom_site_symmetry_multiplicity
_atom_site_calc_flag
_atom_site_refinement_flags
_atom_site_disorder_assembly
_atom_site_disorder_group
Ce1 Ce -0.04893(6) 1.29136(4) 0.08126(3) 0.0311(2) Uani 1 1 d . . .
Ce2 Ce 0.07107(6) 1.03239(4) 0.21966(4) 0.0331(2) Uani 1 1 d . . .
Ce3 Ce -0.43191(6) 1.53670(4) 0.25965(4) 0.0326(2) Uani 1 1 d . . .
Ce4 Ce 0.42383(7) 0.82224(4) 0.37821(4) 0.0372(2) Uani 1 1 d . . .
Mn1 Mn -0.24085(15) 1.31277(9) 0.29910(9) 0.0258(4) Uani 1 1 d . . .
Mn2 Mn 0.25694(16) 0.80033(9) 0.19212(9) 0.0288(5) Uani 1 1 d . . .
V7 V -0.08172(17) 1.20765(10) 0.22525(10) 0.0265(5) Uani 1 1 d . . .
V8 V 0.20742(18) 0.78043(11) 0.32010(10) 0.0308(5) Uani 1 1 d . . .
V9 V -0.24101(17) 1.39678(10) 0.19222(10) 0.0261(5) Uani 1 1 d . . .
V10 V -0.20616(18) 1.44136(11) 0.30983(10) 0.0294(5) Uani 1 1 d . . .
V11 V 0.25069(17) 0.90533(10) 0.27885(10) 0.0277(5) Uani 1 1 d . . .
V12 V 0.44698(18) 0.83313(11) 0.21211(11) 0.0326(6) Uani 1 1 d . . .
V13 V -0.04919(16) 1.33891(10) 0.23727(10) 0.0267(5) Uani 1 1 d . . .
V14 V -0.27573(17) 1.26527(10) 0.18570(10) 0.0278(5) Uani 1 1 d . . .
V15 V 0.40828(18) 0.70973(10) 0.25647(10) 0.0311(6) Uani 1 1 d . . .
V16 V -0.40165(19) 1.41697(11) 0.37618(11) 0.0348(6) Uani 1 1 d . . .
V17 V 0.29912(19) 0.92112(11) 0.14717(11) 0.0338(6) Uani 1 1 d . . .
V18 V -0.43227(17) 1.36674(11) 0.25919(11) 0.0318(6) Uani 1 1 d . . .
V19 V -0.05799(18) 1.25101(11) 0.34442(10) 0.0327(6) Uani 1 1 d . . .
V20 V 0.0795(2) 0.76149(12) 0.16265(13) 0.0431(7) Uani 1 1 d . . .
V21 V 0.06086(18) 0.86798(11) 0.25597(11) 0.0332(6) Uani 1 1 d . . .
V22 V -0.26892(19) 1.18357(11) 0.29912(12) 0.0360(6) Uani 1 1 d . . .
V23 V 0.1054(2) 0.88892(11) 0.12460(11) 0.0374(6) Uani 1 1 d . . .
V24 V -0.4234(2) 1.28404(12) 0.37091(12) 0.0402(7) Uani 1 1 d . . .
V25 V -0.0211(2) 1.37990(12) 0.35705(12) 0.0385(6) Uani 1 1 d . . .
V26 V 0.2233(2) 0.67484(11) 0.22534(12) 0.0397(6) Uani 1 1 d . . .
V27 V 0.2974(2) 0.81045(13) 0.06258(11) 0.0432(7) Uani 1 1 d . . .
V28 V -0.46203(19) 1.23508(13) 0.25639(13) 0.0431(7) Uani 1 1 d . . .
V29 V 0.4406(2) 0.72395(12) 0.12579(11) 0.0391(6) Uani 1 1 d . . .
V30 V -0.2136(2) 1.34916(12) 0.41686(11) 0.0381(6) Uani 1 1 d . . .
V31 V 0.0250(2) 0.74121(13) 0.29218(14) 0.0469(7) Uani 1 1 d . . .
V32 V 0.4900(2) 0.84355(13) 0.08011(12) 0.0476(7) Uani 1 1 d . . .
O37 O -0.1747(6) 1.3052(4) 0.2228(4) 0.0233(19) Uani 1 1 d . . .
O36 O -0.1434(7) 1.4124(4) 0.2342(4) 0.028(2) Uani 1 1 d . . .
O35 O -0.0153(6) 1.2570(4) 0.2611(4) 0.026(2) Uani 1 1 d . . .
O34 O -0.3374(6) 1.3499(4) 0.1900(4) 0.028(2) Uani 1 1 d . . .
O33 O -0.1429(7) 1.3437(4) 0.3215(4) 0.028(2) Uani 1 1 d . . .
O32 O -0.3387(7) 1.2808(4) 0.2780(4) 0.030(2) Uani 1 1 d . . .
O76 O 0.4799(7) 0.7480(4) 0.1979(4) 0.034(2) Uani 1 1 d . . .
O31 O -0.1060(7) 1.4535(4) 0.3327(4) 0.035(2) Uani 1 1 d . . .
O30 O -0.3053(6) 1.3914(4) 0.2840(4) 0.028(2) Uani 1 1 d . . .
O75 O 0.3522(7) 0.9088(4) 0.2171(4) 0.031(2) Uani 1 1 d . . .
O74 O 0.2789(7) 0.7022(4) 0.2902(4) 0.032(2) Uani 1 1 d . . .
O73 O 0.1499(7) 0.8644(4) 0.3104(4) 0.030(2) Uani 1 1 d . . .
O72 O 0.1556(7) 0.7778(4) 0.2392(4) 0.032(2) Uani 1 1 d . . .
O29 O -0.2748(7) 1.4273(4) 0.3831(4) 0.033(2) Uani 1 1 d . . .
O28 O -0.1738(7) 1.3794(4) 0.1288(4) 0.030(2) Uani 1 1 d . . .
O71 O 0.3156(7) 0.8083(4) 0.2566(4) 0.029(2) Uani 1 1 d . . .
O27 O -0.0292(7) 1.1406(4) 0.2415(4) 0.033(2) Uani 1 1 d . . .
O26 O 0.0021(7) 1.3309(5) 0.1709(4) 0.034(2) Uani 1 1 d . . .
O25 O -0.2142(7) 1.2613(4) 0.1213(4) 0.033(2) Uani 1 1 d . . .
O70 O 0.1875(8) 0.9742(4) 0.2791(4) 0.036(2) Uani 1 1 d . . .
O69 O 0.1927(7) 0.8816(4) 0.2031(4) 0.031(2) Uani 1 1 d . . .
O24 O -0.4458(8) 1.4834(4) 0.3501(4) 0.039(3) Uani 1 1 d . . .
O23 O -0.5050(7) 1.3220(5) 0.2421(5) 0.041(3) Uani 1 1 d . . .
O22 O -0.4821(7) 1.4355(4) 0.2466(4) 0.036(2) Uani 1 1 d . . .
O21 O 0.0222(7) 1.2974(4) 0.3604(4) 0.037(2) Uani 1 1 d . . .
O20 O -0.2066(7) 1.1951(4) 0.2183(4) 0.029(2) Uani 1 1 d . . .
O68 O 0.2395(8) 0.9905(4) 0.1584(4) 0.039(3) Uani 1 1 d . . .
O19 O -0.2677(8) 1.5069(4) 0.2954(4) 0.037(2) Uani 1 1 d . . .
O18 O 0.0243(7) 1.3689(4) 0.2725(4) 0.034(2) Uani 1 1 d . . .
O17 O -0.0048(8) 1.1835(5) 0.3558(4) 0.042(3) Uani 1 1 d . . .
O16 O -0.1704(6) 1.2326(4) 0.3096(4) 0.029(2) Uani 1 1 d . . .
O67 O 0.3596(7) 0.8219(4) 0.1447(4) 0.033(2) Uani 1 1 d . . .
O66 O 0.1943(8) 0.7976(4) 0.1279(4) 0.038(3) Uani 1 1 d . . .
O15 O -0.3116(7) 1.3247(4) 0.3753(4) 0.036(2) Uani 1 1 d . . .
O14 O -0.0369(6) 1.2149(4) 0.1572(4) 0.031(2) Uani 1 1 d . . .
O65 O 0.0611(8) 0.9614(5) 0.1443(5) 0.042(3) Uani 1 1 d . . .
O64 O 0.3261(7) 0.7180(4) 0.1860(4) 0.032(2) Uani 1 1 d . . .
O63 O 0.0350(7) 0.8488(4) 0.1834(5) 0.037(2) Uani 1 1 d . . .
O62 O 0.0120(7) 0.9392(4) 0.2632(4) 0.037(2) Uani 1 1 d . . .
O61 O 0.2346(8) 0.8937(5) 0.0912(4) 0.040(3) Uani 1 1 d . . .
O13 O -0.3779(7) 1.2379(4) 0.1818(5) 0.036(2) Uani 1 1 d . . .
O60 O -0.0160(7) 0.8306(5) 0.2963(5) 0.042(3) Uani 1 1 d . . .
O12 O -0.3062(7) 1.4647(4) 0.1899(4) 0.033(2) Uani 1 1 d . . .
O11 O -0.4751(9) 1.2901(5) 0.4355(5) 0.057(3) Uani 1 1 d . . .
O10 O -0.2124(8) 1.1175(5) 0.3113(5) 0.048(3) Uani 1 1 d . . .
O59 O 0.2628(7) 0.7882(4) 0.3729(4) 0.036(2) Uani 1 1 d . . .
O58 O 0.4042(8) 0.9241(5) 0.1034(5) 0.043(3) Uani 1 1 d . . .
O16W O -0.6102(8) 1.5460(5) 0.2989(5) 0.047(3) Uani 1 1 d . . .
O57 O 0.4608(8) 0.6394(4) 0.2437(4) 0.038(2) Uani 1 1 d . . .
O9 O -0.4661(7) 1.3649(4) 0.3408(4) 0.036(2) Uani 1 1 d . . .
O56 O 0.1044(8) 0.7577(5) 0.3481(4) 0.039(3) Uani 1 1 d . . .
O38 O -0.1427(8) 1.2731(5) 0.4113(4) 0.038(2) Uani 1 1 d . . .
O8 O -0.1095(8) 1.3823(5) 0.4211(4) 0.040(3) Uani 1 1 d . . .
O55 O 0.2806(9) 0.6060(4) 0.2174(5) 0.048(3) Uani 1 1 d . . .
O54 O 0.3632(9) 0.7338(5) 0.0719(4) 0.045(3) Uani 1 1 d . . .
O53 O 0.2464(10) 0.8033(5) 0.0099(5) 0.060(4) Uani 1 1 d . . .
O52 O 0.0319(9) 0.7550(5) 0.1075(6) 0.058(3) Uani 1 1 d . . .
O7 O 0.0629(9) 1.4067(6) 0.3765(5) 0.054(3) Uani 1 1 d . . .
O6 O -0.3383(7) 1.2112(5) 0.3687(5) 0.039(3) Uani 1 1 d . . .
O51 O 0.4940(9) 0.6547(5) 0.1181(5) 0.050(3) Uani 1 1 d . . .
O15W O 0.1754(9) 1.1007(6) 0.2374(7) 0.068(4) Uani 1 1 d . . .
O50 O 0.3092(7) 0.9012(4) 0.3327(4) 0.036(2) Uani 1 1 d . . .
O5 O -0.5021(7) 1.2541(5) 0.3337(5) 0.044(3) Uani 1 1 d . . .
O49 O 0.4453(7) 0.7295(4) 0.3148(4) 0.034(2) Uani 1 1 d . . .
O14W O -0.4969(9) 1.5413(5) 0.1680(5) 0.050(3) Uani 1 1 d . . .
O48 O 0.1619(8) 0.6880(4) 0.1649(5) 0.043(3) Uani 1 1 d . . .
O13W O -0.3294(9) 1.5990(5) 0.2032(5) 0.053(3) Uani 1 1 d . . .
O47 O 0.5259(8) 0.8513(5) 0.1569(5) 0.044(3) Uani 1 1 d . . .
O46 O 0.4903(7) 0.8389(5) 0.2699(5) 0.038(2) Uani 1 1 d . . .
O45 O 0.1147(8) 0.6714(5) 0.2751(5) 0.045(3) Uani 1 1 d . . .
O44 O -0.0070(8) 0.7437(5) 0.2211(5) 0.048(3) Uani 1 1 d . . .
O12W O 0.0684(9) 1.0934(5) 0.1304(5) 0.057(3) Uani 1 1 d . . .
O11W O -0.1049(8) 1.0445(5) 0.2126(6) 0.055(3) Uani 1 1 d . . .
O10W O -0.4463(9) 1.6134(5) 0.3381(5) 0.047(3) Uani 1 1 d . . .
O4 O -0.4537(9) 1.4204(5) 0.4416(5) 0.050(3) Uani 1 1 d . . .
O43 O 0.0591(9) 0.8779(5) 0.0696(5) 0.055(3) Uani 1 1 d . . .
O3 O -0.2702(9) 1.3555(6) 0.4806(4) 0.053(3) Uani 1 1 d . . .
O42 O -0.0609(9) 0.7215(6) 0.3323(6) 0.065(4) Uani 1 1 d . . .
O41 O 0.5783(10) 0.8622(7) 0.0410(6) 0.071(4) Uani 1 1 d . . .
O40 O 0.4043(9) 0.8365(5) 0.0314(4) 0.050(3) Uani 1 1 d . . .
O39 O 0.5285(8) 0.7628(5) 0.0852(5) 0.046(3) Uani 1 1 d . . .
O2 O -0.3736(8) 1.1702(5) 0.2722(5) 0.044(3) Uani 1 1 d . . .
O1 O -0.5448(9) 1.2078(6) 0.2378(7) 0.064(4) Uani 1 1 d . . .
O9W O 0.4131(10) 0.7302(6) 0.4404(6) 0.062(3) Uani 1 1 d . . .
O8W O 0.4873(11) 0.8306(7) 0.4691(6) 0.072(4) Uani 1 1 d . . .
O7W O 0.2865(12) 0.8762(6) 0.4532(5) 0.071(4) Uani 1 1 d . . .
O6W O 0.1224(9) 1.2424(7) 0.0806(5) 0.070(4) Uani 1 1 d D . .
O5W O -0.0582(10) 1.1904(5) 0.0361(6) 0.061(4) Uani 1 1 d . . .
O4W O -0.1490(10) 1.3297(6) 0.0128(5) 0.058(3) Uani 1 1 d . . .
O2W O 0.0259(11) 1.3806(6) 0.0584(5) 0.065(4) Uani 1 1 d . . .
O3W O 0.0104(10) 1.0575(5) 0.3248(5) 0.059(4) Uani 1 1 d . . .
O1W O 0.0507(10) 1.2780(8) -0.0199(5) 0.077(5) Uani 1 1 d . . .
O18W O 0.4838(11) 0.9171(6) 0.3782(6) 0.071(4) Uani 1 1 d . . .
O17W O 0.5929(9) 0.7779(7) 0.3630(7) 0.074(4) Uani 1 1 d D . .
N3 N -0.2776(13) 1.6364(8) 0.1176(8) 0.066(5) Uani 1 1 d . . .
N2 N -0.2456(12) 1.4017(7) -0.0290(7) 0.061(4) Uani 1 1 d . . .
N4 N 0.5158(15) 0.8603(9) 0.5532(7) 0.072(5) Uani 1 1 d . . .
C9 C -0.2047(13) 1.3446(8) -0.0204(8) 0.052(5) Uani 1 1 d . . .
H9A H -0.2198 1.3144 -0.0412 0.063 Uiso 1 1 calc R . .
C5 C -0.3071(16) 1.5964(11) 0.1490(11) 0.081(7) Uani 1 1 d . . .
H5A H -0.3132 1.5617 0.1307 0.097 Uiso 1 1 calc R . .
N1 N 0.2155(17) 1.1931(12) 0.2583(11) 0.098(7) Uani 1 1 d U . .
C8 C -0.230(2) 1.4506(10) 0.0033(11) 0.089(8) Uani 1 1 d . . .
H8A H -0.1891 1.4348 0.0306 0.133 Uiso 1 1 calc R . .
H8B H -0.2902 1.4731 0.0228 0.133 Uiso 1 1 calc R . .
H8C H -0.1985 1.4765 -0.0220 0.133 Uiso 1 1 calc R . .
C11 C 0.4628(19) 0.8565(11) 0.5156(10) 0.078(7) Uani 1 1 d . . .
H11 H 0.3982 0.8758 0.5248 0.078 Uiso 1 1 calc R . .
C7 C -0.3097(19) 1.4142(12) -0.0723(11) 0.092(8) Uani 1 1 d U . .
H7A H -0.3162 1.3768 -0.0882 0.138 Uiso 1 1 calc R . .
H7B H -0.2825 1.4375 -0.1021 0.138 Uiso 1 1 calc R . .
H7C H -0.3720 1.4364 -0.0548 0.138 Uiso 1 1 calc R . .
C3 C 0.177(2) 1.1518(16) 0.2348(15) 0.115(10) Uani 1 1 d U . .
H3A H 0.1398 1.1699 0.2082 0.138 Uiso 1 1 calc R . .
C10 C 0.481(2) 0.8901(13) 0.6054(12) 0.109(9) Uani 1 1 d U . .
H10A H 0.4160 0.9115 0.6062 0.163 Uiso 1 1 calc R . .
H10B H 0.5207 0.9182 0.6110 0.163 Uiso 1 1 calc R . .
H10C H 0.4835 0.8614 0.6353 0.163 Uiso 1 1 calc R . .
C2 C 0.251(2) 1.1711(15) 0.3054(14) 0.117(10) Uani 1 1 d U . .
H2A H 0.2473 1.1294 0.3091 0.176 Uiso 1 1 calc R . .
H2B H 0.2135 1.1937 0.3385 0.176 Uiso 1 1 calc R . .
H2C H 0.3169 1.1747 0.3021 0.176 Uiso 1 1 calc R . .
C4 C -0.277(2) 1.6925(13) 0.1402(15) 0.124(12) Uani 1 1 d . . .
H4A H -0.2921 1.6920 0.1811 0.185 Uiso 1 1 calc R . .
H4B H -0.3242 1.7227 0.1260 0.185 Uiso 1 1 calc R . .
H4C H -0.2142 1.7014 0.1292 0.185 Uiso 1 1 calc R . .
C1 C 0.215(3) 1.2533(18) 0.2401(18) 0.161(16) Uani 1 1 d . . .
H1A H 0.1860 1.2599 0.2062 0.242 Uiso 1 1 calc R . .
H1B H 0.2794 1.2594 0.2322 0.242 Uiso 1 1 calc R . .
H1C H 0.1776 1.2812 0.2697 0.242 Uiso 1 1 calc R . .
C12 C 0.613(2) 0.8266(17) 0.5468(15) 0.136(13) Uani 1 1 d . . .
H12A H 0.6314 0.8088 0.5091 0.204 Uiso 1 1 calc R . .
H12B H 0.6168 0.7953 0.5744 0.204 Uiso 1 1 calc R . .
H12C H 0.6547 0.8528 0.5527 0.204 Uiso 1 1 calc R . .
C6 C -0.259(3) 1.634(2) 0.0572(12) 0.19(2) Uani 1 1 d . . .
H6A H -0.2655 1.5959 0.0436 0.282 Uiso 1 1 calc R . .
H6B H -0.1941 1.6394 0.0442 0.282 Uiso 1 1 calc R . .
H6C H -0.3035 1.6659 0.0429 0.282 Uiso 1 1 calc R . .
N5 N -0.4697(12) 1.3780(8) 0.0561(7) 0.064(4) Uiso 1 1 d . . .
O80 O -0.4754(14) 1.4742(9) 0.0781(8) 0.106(6) Uiso 1 1 d . . .
C17 C -0.4455(18) 1.4194(12) 0.0850(11) 0.083(7) Uiso 1 1 d . . .
H17A H -0.4048 1.4076 0.1115 0.100 Uiso 1 1 calc R . .
C19 C -0.5403(18) 1.3924(11) 0.0174(11) 0.085(7) Uiso 1 1 d . . .
H19A H -0.5493 1.3558 0.0013 0.127 Uiso 1 1 calc R . .
H19B H -0.5173 1.4170 -0.0126 0.127 Uiso 1 1 calc R . .
H19C H -0.6007 1.4140 0.0381 0.127 Uiso 1 1 calc R . .
C18 C -0.4317(18) 1.3144(11) 0.0662(11) 0.085(7) Uiso 1 1 d . . .
H18A H -0.4573 1.2895 0.0429 0.128 Uiso 1 1 calc R . .
H18B H -0.4502 1.3062 0.1057 0.128 Uiso 1 1 calc R . .
H18C H -0.3626 1.3057 0.0567 0.128 Uiso 1 1 calc R . .
OW1 O -0.5995(5) 1.5384(3) 0.4432(3) 0.0132(16) Uiso 1 1 d . . .
OW2 O -0.3119(10) 1.3515(7) 0.6010(6) 0.071(4) Uiso 1 1 d . . .
OW3 O -0.2788(10) 1.5113(6) 0.4662(6) 0.066(4) Uiso 1 1 d . . .
OW4 O -0.4357(11) 1.5983(7) 0.4509(7) 0.077(4) Uiso 1 1 d . . .
OW5 O 0.7288(14) 0.6841(9) 0.3570(11) 0.145(8) Uiso 1 1 d D . .
OW7 O -0.1736(13) 1.1178(8) 0.1055(8) 0.101(6) Uiso 1 1 d . . .
OW8 O -0.3775(13) 1.1496(9) 0.0938(8) 0.103(6) Uiso 1 1 d . . .
OW6 O -0.6727(12) 1.4647(8) 0.3699(7) 0.025(4) Uiso 0.50 1 d P A 1
OW6B O -0.7085(14) 1.3752(9) 0.3802(8) 0.032(4) Uiso 0.50 1 d P B 2
OW10 O -0.0321(16) 1.5650(10) 0.1636(9) 0.044(5) Uiso 0.50 1 d P . .
OW11 O 0.3011(13) 1.2099(17) 0.0910(16) 0.104(11) Uiso 0.50 1 d PD . .
OW9 O 0.0323(14) 1.5643(9) 0.4211(8) 0.042(5) Uiso 0.55 1 d P C 1
OW9B O -0.110(2) 1.5561(12) 0.4596(12) 0.055(7) Uiso 0.45 1 d P D 2
OW12 O 0.191(2) 1.4003(13) 0.1056(12) 0.070(8) Uiso 0.50 1 d P . .
OW13 O -0.0571(19) 1.0073(12) 0.0653(12) 0.064(7) Uiso 0.50 1 d P . .

loop_
_atom_site_aniso_label
_atom_site_aniso_U_11
_atom_site_aniso_U_22
_atom_site_aniso_U_33
_atom_site_aniso_U_23
_atom_site_aniso_U_13
_atom_site_aniso_U_12
Ce1 0.0347(5) 0.0316(4) 0.0246(4) 0.0012(3) -0.0044(4) -0.0022(4)
Ce2 0.0362(5) 0.0225(4) 0.0373(5) 0.0015(3) -0.0073(4) 0.0015(3)
Ce3 0.0367(5) 0.0243(4) 0.0323(4) 0.0014(3) -0.0057(4) 0.0033(3)
Ce4 0.0464(5) 0.0318(5) 0.0345(5) 0.0024(4) -0.0134(4) -0.0052(4)
Mn1 0.0277(11) 0.0221(10) 0.0240(10) 0.0028(8) -0.0005(9) -0.0007(8)
Mn2 0.0360(12) 0.0211(10) 0.0272(11) 0.0001(8) -0.0068(10) -0.0001(9)
V7 0.0276(12) 0.0216(12) 0.0273(12) 0.0022(9) -0.0043(10) 0.0012(9)
V8 0.0381(14) 0.0245(12) 0.0291(13) 0.0028(10) -0.0040(11) -0.0060(10)
V9 0.0291(12) 0.0225(12) 0.0246(12) 0.0018(9) -0.0053(10) -0.0004(10)
V10 0.0346(13) 0.0248(12) 0.0267(12) -0.0001(10) -0.0053(11) -0.0017(10)
V11 0.0326(13) 0.0209(11) 0.0273(12) 0.0015(9) -0.0045(11) -0.0013(10)
V12 0.0322(13) 0.0286(13) 0.0342(14) 0.0043(10) -0.0048(11) -0.0011(10)
V13 0.0256(12) 0.0277(12) 0.0259(12) 0.0010(10) -0.0040(10) -0.0036(10)
V14 0.0260(12) 0.0236(12) 0.0328(13) 0.0003(10) -0.0061(11) -0.0019(10)
V15 0.0386(14) 0.0227(12) 0.0290(13) 0.0017(10) -0.0070(11) 0.0014(10)
V16 0.0355(14) 0.0311(13) 0.0302(13) 0.0018(10) 0.0027(11) 0.0039(11)
V17 0.0420(15) 0.0264(13) 0.0289(13) 0.0067(10) -0.0034(12) -0.0003(11)
V18 0.0275(13) 0.0271(13) 0.0376(14) 0.0030(10) -0.0039(11) 0.0002(10)
V19 0.0374(14) 0.0305(13) 0.0270(13) 0.0029(10) -0.0098(11) 0.0031(11)
V20 0.0501(17) 0.0311(14) 0.0511(17) -0.0032(12) -0.0214(14) -0.0049(12)
V21 0.0328(13) 0.0262(13) 0.0386(14) -0.0009(11) -0.0037(12) -0.0033(10)
V22 0.0360(14) 0.0260(13) 0.0422(15) 0.0080(11) 0.0010(12) -0.0040(11)
V23 0.0451(15) 0.0290(13) 0.0357(14) -0.0014(11) -0.0147(13) 0.0038(11)
V24 0.0373(15) 0.0345(14) 0.0418(15) 0.0083(12) 0.0081(13) -0.0036(12)
V25 0.0403(15) 0.0395(15) 0.0359(15) -0.0028(12) -0.0156(12) -0.0019(12)
V26 0.0488(16) 0.0224(13) 0.0497(17) 0.0003(11) -0.0167(14) -0.0050(11)
V27 0.0550(18) 0.0389(15) 0.0275(14) -0.0021(11) -0.0082(13) 0.0100(13)
V28 0.0313(14) 0.0374(15) 0.0602(19) 0.0053(13) -0.0036(13) -0.0092(12)
V29 0.0486(16) 0.0302(14) 0.0300(14) -0.0008(11) -0.0029(12) 0.0081(12)
V30 0.0471(16) 0.0390(15) 0.0226(13) 0.0008(11) -0.0043(12) 0.0025(12)
V31 0.0454(16) 0.0379(16) 0.0602(19) 0.0024(14) -0.0062(15) -0.0172(13)
V32 0.0511(17) 0.0451(17) 0.0361(15) 0.0072(12) 0.0089(14) 0.0005(14)
O37 0.029(5) 0.020(4) 0.021(5) 0.005(4) -0.006(4) -0.003(4)
O36 0.036(5) 0.021(5) 0.027(5) 0.002(4) -0.006(4) -0.004(4)
O35 0.023(5) 0.024(5) 0.030(5) 0.002(4) -0.005(4) -0.002(4)
O34 0.020(5) 0.027(5) 0.034(5) 0.005(4) -0.008(4) 0.004(4)
O33 0.029(5) 0.028(5) 0.029(5) -0.002(4) -0.010(4) -0.003(4)
O32 0.031(5) 0.026(5) 0.031(5) 0.003(4) -0.003(4) -0.005(4)
O76 0.034(5) 0.034(6) 0.028(5) 0.001(4) -0.009(5) 0.005(4)
O31 0.040(6) 0.037(6) 0.030(5) -0.007(4) -0.017(5) -0.004(5)
O30 0.028(5) 0.028(5) 0.025(5) 0.003(4) -0.004(4) 0.002(4)
O75 0.034(5) 0.027(5) 0.030(5) 0.007(4) -0.004(4) -0.004(4)
O74 0.041(6) 0.020(5) 0.035(6) 0.000(4) -0.010(5) -0.006(4)
O73 0.037(5) 0.023(5) 0.027(5) -0.002(4) -0.003(4) -0.002(4)
O72 0.037(6) 0.025(5) 0.035(6) 0.000(4) -0.010(5) -0.003(4)
O29 0.039(6) 0.035(6) 0.021(5) 0.000(4) 0.000(4) -0.001(5)
O28 0.031(5) 0.030(5) 0.025(5) -0.002(4) 0.005(4) -0.004(4)
O71 0.034(5) 0.031(5) 0.021(5) 0.002(4) -0.003(4) -0.004(4)
O27 0.028(5) 0.025(5) 0.046(6) 0.003(4) -0.007(5) -0.001(4)
O26 0.032(5) 0.041(6) 0.027(5) 0.006(4) -0.001(4) -0.005(5)
O25 0.035(6) 0.029(5) 0.030(5) 0.000(4) -0.004(5) -0.003(4)
O70 0.049(6) 0.024(5) 0.033(6) 0.000(4) -0.011(5) 0.000(5)
O69 0.034(5) 0.023(5) 0.032(5) -0.003(4) -0.001(4) 0.001(4)
O24 0.042(6) 0.029(5) 0.038(6) -0.001(4) 0.002(5) 0.001(5)
O23 0.030(5) 0.033(6) 0.060(7) 0.003(5) -0.007(5) -0.007(4)
O22 0.028(5) 0.034(6) 0.040(6) -0.001(5) -0.005(5) 0.004(4)
O21 0.044(6) 0.034(6) 0.031(6) 0.003(4) -0.014(5) 0.003(5)
O20 0.029(5) 0.020(5) 0.035(5) 0.003(4) -0.002(4) -0.002(4)
O68 0.053(7) 0.027(5) 0.033(6) 0.007(4) -0.010(5) 0.001(5)
O19 0.049(6) 0.029(5) 0.030(5) 0.002(4) -0.007(5) -0.002(5)
O18 0.032(5) 0.037(6) 0.034(6) 0.002(4) -0.012(5) -0.007(4)
O17 0.048(7) 0.041(6) 0.033(6) 0.001(5) -0.011(5) 0.006(5)
O16 0.028(5) 0.026(5) 0.027(5) 0.006(4) -0.002(4) 0.003(4)
O67 0.040(6) 0.028(5) 0.027(5) 0.008(4) -0.001(5) 0.001(4)
O66 0.053(7) 0.032(6) 0.027(5) 0.000(4) -0.016(5) 0.003(5)
O15 0.036(6) 0.035(6) 0.029(5) 0.007(4) 0.005(5) -0.001(5)
O14 0.023(5) 0.035(5) 0.033(5) -0.001(4) -0.007(4) 0.003(4)
O65 0.047(6) 0.031(6) 0.045(6) 0.001(5) -0.015(5) 0.001(5)
O64 0.044(6) 0.018(5) 0.033(5) 0.000(4) -0.008(5) -0.001(4)
O63 0.038(6) 0.027(5) 0.047(6) -0.002(5) -0.015(5) 0.000(4)
O62 0.035(6) 0.032(6) 0.039(6) -0.004(5) -0.004(5) 0.000(4)
O61 0.047(6) 0.034(6) 0.030(6) 0.004(4) -0.005(5) 0.010(5)
O13 0.036(6) 0.033(6) 0.045(6) 0.002(5) -0.017(5) -0.010(5)
O60 0.034(6) 0.041(6) 0.051(7) 0.000(5) -0.002(5) -0.009(5)
O12 0.040(6) 0.026(5) 0.031(5) 0.000(4) -0.005(5) -0.001(4)
O11 0.050(7) 0.052(7) 0.054(8) 0.010(6) 0.023(6) -0.005(6)
O10 0.046(7) 0.029(6) 0.059(7) 0.010(5) 0.006(6) -0.002(5)
O59 0.045(6) 0.033(6) 0.027(5) -0.001(4) 0.000(5) -0.005(5)
O58 0.045(6) 0.040(6) 0.038(6) 0.008(5) 0.002(5) -0.005(5)
O16W 0.036(6) 0.043(6) 0.052(7) -0.003(5) 0.001(5) 0.006(5)
O57 0.050(6) 0.023(5) 0.036(6) 0.003(4) -0.008(5) 0.003(5)
O9 0.035(6) 0.031(5) 0.037(6) 0.007(4) 0.003(5) -0.002(4)
O56 0.044(6) 0.035(6) 0.039(6) 0.003(5) -0.001(5) -0.013(5)
O38 0.051(7) 0.037(6) 0.021(5) 0.008(4) -0.004(5) -0.002(5)
O8 0.051(7) 0.041(6) 0.029(5) -0.006(5) -0.011(5) -0.005(5)
O55 0.068(8) 0.021(5) 0.061(8) 0.000(5) -0.030(6) -0.007(5)
O54 0.065(8) 0.039(6) 0.025(5) -0.004(5) -0.009(5) 0.006(5)
O53 0.079(9) 0.051(7) 0.035(6) -0.008(5) -0.015(6) 0.023(7)
O52 0.067(8) 0.046(7) 0.066(8) -0.012(6) -0.040(7) -0.003(6)
O7 0.053(7) 0.055(8) 0.060(8) -0.011(6) -0.025(6) -0.013(6)
O6 0.036(6) 0.033(6) 0.044(6) 0.010(5) 0.001(5) -0.003(5)
O51 0.068(8) 0.032(6) 0.039(6) -0.005(5) -0.010(6) 0.013(5)
O15W 0.048(7) 0.033(7) 0.122(13) 0.005(7) -0.019(8) -0.005(6)
O50 0.041(6) 0.032(5) 0.033(6) -0.002(4) -0.009(5) -0.003(5)
O5 0.033(6) 0.037(6) 0.058(7) 0.004(5) 0.008(5) -0.007(5)
O49 0.043(6) 0.031(5) 0.029(5) 0.006(4) -0.013(5) -0.002(5)
O14W 0.064(8) 0.036(6) 0.048(7) 0.002(5) -0.023(6) 0.004(6)
O48 0.050(7) 0.025(5) 0.052(7) -0.005(5) -0.016(6) 0.001(5)
O13W 0.063(8) 0.048(7) 0.043(7) 0.005(6) 0.004(6) -0.012(6)
O47 0.040(6) 0.042(6) 0.043(6) 0.007(5) 0.002(5) -0.002(5)
O46 0.035(6) 0.038(6) 0.042(6) 0.005(5) -0.011(5) -0.008(5)
O45 0.048(7) 0.030(6) 0.059(7) 0.003(5) -0.017(6) -0.007(5)
O44 0.048(7) 0.034(6) 0.066(8) 0.004(5) -0.015(6) -0.015(5)
O12W 0.068(8) 0.047(7) 0.045(7) 0.008(6) 0.003(6) 0.006(6)
O11W 0.044(7) 0.048(7) 0.073(9) -0.008(6) -0.018(6) -0.004(6)
O10W 0.063(8) 0.034(6) 0.041(6) -0.003(5) -0.017(6) 0.001(5)
O4 0.055(7) 0.050(7) 0.032(6) 0.005(5) 0.011(6) 0.004(6)
O43 0.059(8) 0.052(7) 0.050(7) -0.005(6) -0.026(6) 0.008(6)
O3 0.068(8) 0.062(8) 0.022(6) 0.001(5) 0.004(6) -0.005(6)
O42 0.054(8) 0.062(9) 0.079(10) 0.014(7) 0.006(7) -0.024(7)
O41 0.064(9) 0.082(10) 0.050(8) 0.006(7) 0.023(7) -0.001(7)
O40 0.066(8) 0.044(7) 0.029(6) 0.002(5) 0.004(6) 0.007(6)
O39 0.054(7) 0.037(6) 0.035(6) 0.005(5) 0.003(5) 0.008(5)
O2 0.038(6) 0.032(6) 0.058(7) 0.005(5) 0.002(6) -0.006(5)
O1 0.046(7) 0.046(7) 0.101(11) 0.003(7) -0.005(7) -0.015(6)
O9W 0.087(10) 0.049(8) 0.056(8) 0.014(6) -0.020(7) -0.025(7)
O8W 0.094(11) 0.074(10) 0.054(9) 0.002(7) -0.031(8) -0.020(8)
O7W 0.123(13) 0.060(9) 0.029(6) -0.003(6) -0.007(7) -0.020(8)
O6W 0.059(8) 0.094(11) 0.043(7) -0.007(7) -0.001(7) 0.012(8)
O5W 0.075(9) 0.044(7) 0.066(9) -0.017(6) -0.027(7) -0.004(6)
O4W 0.070(9) 0.060(8) 0.043(7) -0.001(6) -0.029(7) -0.001(7)
O2W 0.090(10) 0.062(8) 0.045(7) 0.010(6) -0.001(7) -0.032(8)
O3W 0.085(9) 0.046(7) 0.035(6) 0.002(5) -0.010(6) 0.010(7)
O1W 0.060(9) 0.138(14) 0.031(7) -0.003(8) 0.000(6) -0.022(9)
O18W 0.091(11) 0.061(9) 0.078(10) 0.008(7) -0.033(8) -0.038(8)
O17W 0.046(8) 0.093(11) 0.089(11) 0.004(9) -0.024(8) -0.016(7)
N3 0.070(11) 0.057(11) 0.069(11) 0.022(9) -0.004(9) -0.017(9)
N2 0.063(10) 0.048(9) 0.065(11) -0.009(8) -0.026(9) 0.018(8)
N4 0.106(15) 0.087(13) 0.044(10) 0.003(9) -0.039(10) -0.045(12)
C9 0.053(11) 0.050(11) 0.053(11) -0.006(9) -0.010(9) -0.006(9)
C5 0.069(15) 0.074(16) 0.095(19) 0.017(14) -0.008(14) -0.012(12)
N1 0.093(10) 0.100(10) 0.103(10) -0.012(8) -0.020(8) -0.022(8)
C8 0.13(2) 0.051(13) 0.100(19) -0.008(12) -0.062(17) -0.010(13)
C11 0.086(17) 0.093(18) 0.056(14) 0.002(12) -0.014(13) -0.021(14)
C7 0.098(11) 0.090(11) 0.090(11) 0.002(8) -0.037(9) -0.007(8)
C3 0.106(13) 0.114(13) 0.124(13) -0.010(9) -0.019(9) -0.023(9)
C10 0.120(12) 0.108(12) 0.103(12) -0.004(9) -0.020(9) -0.031(9)
C2 0.111(13) 0.121(13) 0.116(13) 0.026(9) -0.008(9) -0.024(9)
C4 0.12(3) 0.08(2) 0.17(3) 0.02(2) -0.01(2) -0.040(18)
C1 0.13(3) 0.15(4) 0.19(4) 0.02(3) -0.04(3) 0.01(3)
C12 0.10(2) 0.18(4) 0.13(3) 0.00(3) -0.06(2) -0.01(2)
C6 0.20(4) 0.30(6) 0.07(2) 0.10(3) 0.00(2) -0.08(4)

loop_
_atom_type_symbol
_atom_type_description
_atom_type_scat_dispersion_real
_atom_type_scat_dispersion_imag
_atom_type_scat_source
C C 0.0033 0.0016 'International Tables Vol C Tables 4.2.6.8 and 6.1.1.4'
H H 0.0000 0.0000 'International Tables Vol C Tables 4.2.6.8 and 6.1.1.4'
N N 0.0061 0.0033 'International Tables Vol C Tables 4.2.6.8 and 6.1.1.4'
O O 0.0106 0.0060 'International Tables Vol C Tables 4.2.6.8 and 6.1.1.4'
V V 0.3005 0.5294 'International Tables Vol C Tables 4.2.6.8 and 6.1.1.4'
Ce Ce -0.2486 2.6331 'International Tables Vol C Tables 4.2.6.8 and 6.1.1.4'
Mn Mn 0.3368 0.7283 'International Tables Vol C Tables 4.2.6.8 and 6.1.1.4'

loop_
_geom_angle_atom_site_label_1
_geom_angle_atom_site_label_2
_geom_angle_atom_site_label_3
_geom_angle
_geom_angle_site_symmetry_1
_geom_angle_site_symmetry_3
O4W Ce1 O14 140.2(4) . .
O4W Ce1 O2W 85.3(5) . .
O14 Ce1 O2W 133.3(4) . .
O4W Ce1 O28 73.2(4) . .
O14 Ce1 O28 103.7(3) . .
O2W Ce1 O28 75.7(4) . .
O4W Ce1 O6W 137.2(4) . .
O14 Ce1 O6W 70.2(4) . .
O2W Ce1 O6W 80.8(5) . .
O28 Ce1 O6W 139.6(4) . .
O4W Ce1 O1W 69.8(5) . .
O14 Ce1 O1W 125.4(4) . .
O2W Ce1 O1W 70.2(5) . .
O28 Ce1 O1W 130.9(4) . .
O6W Ce1 O1W 67.3(4) . .
O4W Ce1 O5W 81.3(4) . .
O14 Ce1 O5W 72.9(4) . .
O2W Ce1 O5W 140.3(4) . .
O28 Ce1 O5W 133.8(4) . .
O6W Ce1 O5W 84.1(5) . .
O1W Ce1 O5W 70.1(5) . .
O4W Ce1 O26 137.8(4) . .
O14 Ce1 O26 67.8(3) . .
O2W Ce1 O26 69.1(4) . .
O28 Ce1 O26 68.4(3) . .
O6W Ce1 O26 72.7(4) . .
O1W Ce1 O26 126.2(4) . .
O5W Ce1 O26 139.1(4) . .
O4W Ce1 O25 76.4(4) . .
O14 Ce1 O25 66.4(3) . .
O2W Ce1 O25 142.3(4) . .
O28 Ce1 O25 67.6(3) . .
O6W Ce1 O25 133.9(4) . .
O1W Ce1 O25 130.1(4) . .
O5W Ce1 O25 69.3(4) . .
O26 Ce1 O25 103.6(3) . .
O15W Ce2 O65 138.2(5) . .
O15W Ce2 O70 74.3(4) . .
O65 Ce2 O70 105.9(3) . .
O15W Ce2 O11W 135.3(4) . .
O65 Ce2 O11W 73.0(4) . .
O70 Ce2 O11W 137.2(4) . .
O15W Ce2 O12W 80.1(5) . .
O65 Ce2 O12W 74.9(4) . .
O70 Ce2 O12W 140.9(4) . .
O11W Ce2 O12W 81.2(4) . .
O15W Ce2 O3W 79.6(5) . .
O65 Ce2 O3W 140.8(4) . .
O70 Ce2 O3W 69.6(4) . .
O11W Ce2 O3W 84.8(4) . .
O12W Ce2 O3W 133.8(4) . .
O15W Ce2 O27 69.6(4) . .
O65 Ce2 O27 127.8(3) . .
O70 Ce2 O27 126.0(3) . .
O11W Ce2 O27 65.8(3) . .
O12W Ce2 O27 68.7(4) . .
O3W Ce2 O27 65.4(3) . .
O15W Ce2 O62 139.9(4) . .
O65 Ce2 O62 69.1(3) . .
O70 Ce2 O62 68.7(3) . .
O11W Ce2 O62 71.5(4) . .
O12W Ce2 O62 139.7(4) . .
O3W Ce2 O62 73.5(4) . .
O27 Ce2 O62 121.9(3) . .
O15W Ce2 O68 73.5(4) . .
O65 Ce2 O68 68.4(4) . .
O70 Ce2 O68 68.5(3) . .
O11W Ce2 O68 139.1(4) . .
O12W Ce2 O68 76.3(3) . .
O3W Ce2 O68 134.8(4) . .
O27 Ce2 O68 132.3(3) . .
O62 Ce2 O68 105.8(3) . .
O24 Ce3 O13W 140.6(4) . .
O24 Ce3 O14W 138.8(4) . .
O13W Ce3 O14W 79.8(4) . .
O24 Ce3 O10W 73.0(4) . .
O13W Ce3 O10W 84.2(4) . .
O14W Ce3 O10W 132.9(4) . .
O24 Ce3 O16W 71.7(4) . .
O13W Ce3 O16W 137.1(4) . .
O14W Ce3 O16W 80.4(4) . .
O10W Ce3 O16W 82.0(4) . .
O24 Ce3 O12 105.4(3) . .
O13W Ce3 O12 73.4(4) . .
O14W Ce3 O12 74.0(3) . .
O10W Ce3 O12 141.4(4) . .
O16W Ce3 O12 135.2(4) . .
O24 Ce3 O57 123.7(3) . 1_465
O13W Ce3 O57 71.7(4) . 1_465
O14W Ce3 O57 66.4(3) . 1_465
O10W Ce3 O57 66.5(3) . 1_465
O16W Ce3 O57 65.6(4) . 1_465
O12 Ce3 O57 130.6(3) . 1_465
O24 Ce3 O22 69.3(3) . .
O13W Ce3 O22 137.3(4) . .
O14W Ce3 O22 72.9(4) . .
O10W Ce3 O22 138.2(4) . .
O16W Ce3 O22 69.7(3) . .
O12 Ce3 O22 67.9(3) . .
O57 Ce3 O22 122.9(3) 1_465 .
O24 Ce3 O19 68.0(3) . .
O13W Ce3 O19 75.8(4) . .
O14W Ce3 O19 139.1(4) . .
O10W Ce3 O19 76.6(3) . .
O16W Ce3 O19 138.3(3) . .
O12 Ce3 O19 67.8(3) . .
O57 Ce3 O19 132.4(3) 1_465 .
O22 Ce3 O19 104.6(3) . .
O17W Ce4 O18W 82.4(5) . .
O17W Ce4 O8W 71.2(5) . .
O18W Ce4 O8W 71.3(5) . .
O17W Ce4 O50 137.7(4) . .
O18W Ce4 O50 73.0(4) . .
O8W Ce4 O50 128.4(4) . .
O17W Ce4 O49 74.0(4) . .
O18W Ce4 O49 139.0(4) . .
O8W Ce4 O49 128.3(4) . .
O50 Ce4 O49 103.0(3) . .
O17W Ce4 O7W 142.5(5) . .
O18W Ce4 O7W 85.0(5) . .
O8W Ce4 O7W 71.3(5) . .
O50 Ce4 O7W 69.6(4) . .
O49 Ce4 O7W 133.0(4) . .
O17W Ce4 O9W 83.0(5) . .
O18W Ce4 O9W 139.5(5) . .
O8W Ce4 O9W 68.2(5) . .
O50 Ce4 O9W 137.0(4) . .
O49 Ce4 O9W 70.6(4) . .
O7W Ce4 O9W 84.1(4) . .
O17W Ce4 O59 137.6(4) . .
O18W Ce4 O59 138.7(4) . .
O8W Ce4 O59 123.7(4) . .
O50 Ce4 O59 68.6(3) . .
O49 Ce4 O59 66.3(3) . .
O7W Ce4 O59 68.1(4) . .
O9W Ce4 O59 70.3(4) . .
O17W Ce4 O46 73.5(4) . .
O18W Ce4 O46 74.8(4) . .
O8W Ce4 O46 133.4(4) . .
O50 Ce4 O46 67.2(3) . .
O49 Ce4 O46 66.6(3) . .
O7W Ce4 O46 136.0(4) . .
O9W Ce4 O46 135.3(4) . .
O59 Ce4 O46 102.8(3) . .
O32 Mn1 O33 178.8(4) . .
O32 Mn1 O30 90.7(4) . .
O33 Mn1 O30 90.2(4) . .
O32 Mn1 O37 90.8(4) . .
O33 Mn1 O37 90.1(4) . .
O30 Mn1 O37 89.3(4) . .
O32 Mn1 O15 89.1(4) . .
O33 Mn1 O15 90.0(4) . .
O30 Mn1 O15 87.6(4) . .
O37 Mn1 O15 176.8(4) . .
O32 Mn1 O16 89.7(4) . .
O33 Mn1 O16 89.5(4) . .
O30 Mn1 O16 176.2(4) . .
O37 Mn1 O16 87.0(4) . .
O15 Mn1 O16 96.2(4) . .
O32 Mn1 V30 129.3(3) . .
O33 Mn1 V30 49.8(3) . .
O30 Mn1 V30 93.2(3) . .
O37 Mn1 V30 139.8(3) . .
O15 Mn1 V30 40.7(3) . .
O16 Mn1 V30 89.5(3) . .
O32 Mn1 V22 49.3(3) . .
O33 Mn1 V22 129.8(3) . .
O30 Mn1 V22 139.9(3) . .
O37 Mn1 V22 92.8(3) . .
O15 Mn1 V22 89.5(3) . .
O16 Mn1 V22 40.8(3) . .
V30 Mn1 V22 109.96(10) . .
O32 Mn1 V18 45.6(3) . .
O33 Mn1 V18 135.2(3) . .
O30 Mn1 V18 45.1(3) . .
O37 Mn1 V18 91.1(3) . .
O15 Mn1 V18 86.6(3) . .
O16 Mn1 V18 135.3(3) . .
V30 Mn1 V18 118.27(10) . .
V22 Mn1 V18 94.88(10) . .
O32 Mn1 V19 130.4(3) . .
O33 Mn1 V19 48.7(3) . .
O30 Mn1 V19 138.8(3) . .
O37 Mn1 V19 91.8(3) . .
O15 Mn1 V19 90.7(3) . .
O16 Mn1 V19 41.1(3) . .
V30 Mn1 V19 61.17(8) . .
V22 Mn1 V19 81.12(9) . .
V18 Mn1 V19 175.18(10) . .
O32 Mn1 V14 46.3(3) . .
O33 Mn1 V14 134.6(3) . .
O30 Mn1 V14 90.7(3) . .
O37 Mn1 V14 44.5(3) . .
O15 Mn1 V14 135.4(3) . .
O16 Mn1 V14 86.9(3) . .
V30 Mn1 V14 174.28(10) . .
V22 Mn1 V14 64.51(8) . .
V18 Mn1 V14 62.14(8) . .
V19 Mn1 V14 117.88(9) . .
O32 Mn1 V13 135.4(3) . .
O33 Mn1 V13 45.5(3) . .
O30 Mn1 V13 90.1(3) . .
O37 Mn1 V13 44.6(3) . .
O15 Mn1 V13 135.5(3) . .
O16 Mn1 V13 86.9(3) . .
V30 Mn1 V13 95.17(10) . .
V22 Mn1 V13 118.52(9) . .
V18 Mn1 V13 121.23(9) . .
V19 Mn1 V13 63.35(8) . .
V14 Mn1 V13 89.07(9) . .
O72 Mn2 O67 179.2(4) . .
O72 Mn2 O69 89.8(4) . .
O67 Mn2 O69 91.0(4) . .
O72 Mn2 O71 89.5(4) . .
O67 Mn2 O71 90.5(4) . .
O69 Mn2 O71 88.7(4) . .
O72 Mn2 O66 90.7(5) . .
O67 Mn2 O66 89.4(5) . .
O69 Mn2 O66 87.6(4) . .
O71 Mn2 O66 176.3(4) . .
O72 Mn2 O64 89.9(4) . .
O67 Mn2 O64 89.3(4) . .
O69 Mn2 O64 175.8(4) . .
O71 Mn2 O64 87.1(4) . .
O66 Mn2 O64 96.6(4) . .
O72 Mn2 V29 130.4(3) . .
O67 Mn2 V29 48.9(3) . .
O69 Mn2 V29 139.8(3) . .
O71 Mn2 V29 92.9(3) . .
O66 Mn2 V29 89.7(3) . .
O64 Mn2 V29 40.9(3) . .
O72 Mn2 V20 50.0(3) . .
O67 Mn2 V20 129.9(3) . .
O69 Mn2 V20 92.9(3) . .
O71 Mn2 V20 139.5(3) . .
O66 Mn2 V20 41.1(3) . .
O64 Mn2 V20 90.1(3) . .
V29 Mn2 V20 110.72(10) . .
O72 Mn2 V27 130.8(3) . .
O67 Mn2 V27 49.2(3) . .
O69 Mn2 V27 93.0(3) . .
O71 Mn2 V27 139.6(3) . .
O66 Mn2 V27 40.5(3) . .
O64 Mn2 V27 90.4(3) . .
V29 Mn2 V27 61.20(9) . .
V20 Mn2 V27 80.78(10) . .
O72 Mn2 V8 44.8(3) . .
O67 Mn2 V8 135.2(3) . .
O69 Mn2 V8 90.1(3) . .
O71 Mn2 V8 44.8(3) . .
O66 Mn2 V8 135.4(4) . .
O64 Mn2 V8 86.7(3) . .
V29 Mn2 V8 118.44(10) . .
V20 Mn2 V8 94.69(10) . .
V27 Mn2 V8 174.65(11) . .
O72 Mn2 V26 49.7(3) . .
O67 Mn2 V26 129.6(3) . .
O69 Mn2 V26 139.3(3) . .
O71 Mn2 V26 92.9(3) . .
O66 Mn2 V26 90.0(3) . .
O64 Mn2 V26 40.8(3) . .
V29 Mn2 V26 80.70(9) . .
V20 Mn2 V26 60.91(9) . .
V27 Mn2 V26 110.88(10) . .
V8 Mn2 V26 64.16(9) . .
O72 Mn2 V21 45.3(3) . .
O67 Mn2 V21 135.5(3) . .
O69 Mn2 V21 44.5(3) . .
O71 Mn2 V21 90.8(3) . .
O66 Mn2 V21 86.7(3) . .
O64 Mn2 V21 135.2(3) . .
V29 Mn2 V21 174.30(11) . .
V20 Mn2 V21 63.80(9) . .
V27 Mn2 V21 117.83(10) . .
V8 Mn2 V21 61.94(8) . .
V26 Mn2 V21 94.82(10) . .
O27 V7 O14 105.2(5) . .
O27 V7 O35 101.7(5) . .
O14 V7 O35 100.4(5) . .
O27 V7 O20 101.0(5) . .
O14 V7 O20 100.4(5) . .
O35 V7 O20 143.8(4) . .
O27 V7 O16 96.6(4) . .
O14 V7 O16 158.2(4) . .
O35 V7 O16 74.8(4) . .
O20 V7 O16 74.9(4) . .
O27 V7 O37 167.3(4) . .
O14 V7 O37 87.5(4) . .
O35 V7 O37 75.6(3) . .
O20 V7 O37 76.1(3) . .
O16 V7 O37 70.7(3) . .
O27 V7 V19 87.3(4) . .
O14 V7 V19 138.5(4) . .
O35 V7 V19 38.1(3) . .
O20 V7 V19 116.1(3) . .
O16 V7 V19 41.3(3) . .
O37 V7 V19 83.1(2) . .
O27 V7 V22 86.9(4) . .
O14 V7 V22 139.4(4) . .
O35 V7 V22 115.1(3) . .
O20 V7 V22 39.0(3) . .
O16 V7 V22 40.4(3) . .
O37 V7 V22 83.2(2) . .
V19 V7 V22 79.44(9) . .
O27 V7 V14 136.0(4) . .
O14 V7 V14 82.8(3) . .
O35 V7 V14 119.7(3) . .
O20 V7 V14 35.8(3) . .
O16 V7 V14 81.4(3) . .
O37 V7 V14 44.1(2) . .
V19 V7 V14 115.42(10) . .
V22 V7 V14 63.23(8) . .
O59 V8 O56 106.8(5) . .
O59 V8 O74 100.1(5) . .
O56 V8 O74 96.3(5) . .
O59 V8 O73 99.2(5) . .
O56 V8 O73 97.6(5) . .
O74 V8 O73 151.7(4) . .
O59 V8 O71 94.1(5) . .
O56 V8 O71 159.0(5) . .
O74 V8 O71 80.5(4) . .
O73 V8 O71 77.7(4) . .
O59 V8 O72 168.5(5) . .
O56 V8 O72 84.6(5) . .
O74 V8 O72 79.5(4) . .
O73 V8 O72 77.5(4) . .
O71 V8 O72 74.5(4) . .
O59 V8 Mn2 132.0(4) . .
O56 V8 Mn2 121.1(4) . .
O74 V8 Mn2 76.5(3) . .
O73 V8 Mn2 75.2(3) . .
O71 V8 Mn2 37.9(3) . .
O72 V8 Mn2 36.6(3) . .
O59 V8 V31 141.8(4) . .
O56 V8 V31 35.0(4) . .
O74 V8 V31 86.6(3) . .
O73 V8 V31 90.9(3) . .
O71 V8 V31 124.1(3) . .
O72 V8 V31 49.7(3) . .
Mn2 V8 V31 86.21(10) . .
O12 V9 O28 108.0(5) . .
O12 V9 O34 100.2(5) . .
O28 V9 O34 100.7(5) . .
O12 V9 O36 100.7(5) . .
O28 V9 O36 99.6(5) . .
O34 V9 O36 144.6(4) . .
O12 V9 O30 90.2(4) . .
O28 V9 O30 161.7(4) . .
O34 V9 O30 76.2(4) . .
O36 V9 O30 75.5(4) . .
O12 V9 O37 162.7(4) . .
O28 V9 O37 89.3(4) . .
O34 V9 O37 75.9(3) . .
O36 V9 O37 75.6(4) . .
O30 V9 O37 72.4(3) . .
O12 V9 Mn1 126.3(4) . .
O28 V9 Mn1 125.7(3) . .
O34 V9 Mn1 72.4(3) . .
O36 V9 Mn1 72.2(3) . .
O30 V9 Mn1 36.1(2) . .
O37 V9 Mn1 36.4(2) . .
O19 V10 O31 107.0(5) . .
O19 V10 O29 101.5(5) . .
O31 V10 O29 96.9(5) . .
O19 V10 O36 100.4(5) . .
O31 V10 O36 96.4(5) . .
O29 V10 O36 149.8(4) . .
O19 V10 O30 94.6(5) . .
O31 V10 O30 158.3(4) . .
O29 V10 O30 80.2(4) . .
O36 V10 O30 77.5(4) . .
O19 V10 O33 168.5(5) . .
O31 V10 O33 84.5(4) . .
O29 V10 O33 78.3(4) . .
O36 V10 O33 76.1(4) . .
O30 V10 O33 73.9(3) . .
O19 V10 Mn1 131.9(4) . .
O31 V10 Mn1 121.1(4) . .
O29 V10 Mn1 75.6(3) . .
O36 V10 Mn1 74.4(3) . .
O30 V10 Mn1 37.3(2) . .
O33 V10 Mn1 36.6(2) . .
O19 V10 V25 142.4(4) . .
O31 V10 V25 35.5(3) . .
O29 V10 V25 85.8(3) . .
O36 V10 V25 89.4(3) . .
O30 V10 V25 122.9(3) . .
O33 V10 V25 49.1(2) . .
Mn1 V10 V25 85.61(9) . .
O70 V11 O50 107.0(5) . .
O70 V11 O75 100.1(5) . .
O50 V11 O75 100.5(5) . .
O70 V11 O73 99.7(5) . .
O50 V11 O73 99.5(5) . .
O75 V11 O73 146.2(4) . .
O70 V11 O69 90.4(4) . .
O50 V11 O69 162.7(4) . .
O75 V11 O69 76.6(4) . .
O73 V11 O69 76.2(4) . .
O70 V11 O71 163.1(5) . .
O50 V11 O71 89.9(4) . .
O75 V11 O71 76.7(4) . .
O73 V11 O71 76.4(4) . .
O69 V11 O71 72.7(3) . .
O70 V11 Mn2 126.5(4) . .
O50 V11 Mn2 126.5(4) . .
O75 V11 Mn2 73.0(3) . .
O73 V11 Mn2 73.2(3) . .
O69 V11 Mn2 36.1(2) . .
O71 V11 Mn2 36.6(2) . .
O46 V12 O47 107.7(6) . .
O46 V12 O76 101.5(5) . .
O47 V12 O76 96.7(5) . .
O46 V12 O75 100.0(5) . .
O47 V12 O75 97.1(5) . .
O76 V12 O75 149.5(4) . .
O46 V12 O71 94.0(5) . .
O47 V12 O71 158.3(5) . .
O76 V12 O71 80.1(4) . .
O75 V12 O71 77.0(4) . .
O46 V12 O67 167.8(5) . .
O47 V12 O67 84.4(5) . .
O76 V12 O67 77.9(4) . .
O75 V12 O67 76.6(4) . .
O71 V12 O67 73.9(4) . .
O46 V12 Mn2 131.4(4) . .
O47 V12 Mn2 120.9(4) . .
O76 V12 Mn2 75.6(3) . .
O75 V12 Mn2 74.0(3) . .
O71 V12 Mn2 37.4(2) . .
O67 V12 Mn2 36.5(3) . .
O46 V12 V15 86.6(4) . .
O47 V12 V15 132.0(4) . .
O76 V12 V15 35.4(3) . .
O75 V12 V15 126.0(3) . .
O71 V12 V15 49.0(2) . .
O67 V12 V15 86.2(3) . .
Mn2 V12 V15 62.89(8) . .
O46 V12 V32 143.2(4) . .
O47 V12 V32 35.6(4) . .
O76 V12 V32 85.7(3) . .
O75 V12 V32 89.9(3) . .
O71 V12 V32 122.8(3) . .
O67 V12 V32 48.9(3) . .
Mn2 V12 V32 85.35(10) . .
V15 V12 V32 115.89(11) . .
O26 V13 O18 106.5(5) . .
O26 V13 O35 99.9(5) . .
O18 V13 O35 98.2(4) . .
O26 V13 O36 100.3(5) . .
O18 V13 O36 96.5(4) . .
O35 V13 O36 150.5(4) . .
O26 V13 O37 94.2(4) . .
O18 V13 O37 159.2(4) . .
O35 V13 O37 79.3(4) . .
O36 V13 O37 78.0(4) . .
O26 V13 O33 168.6(5) . .
O18 V13 O33 84.9(4) . .
O35 V13 O33 79.0(4) . .
O36 V13 O33 77.0(4) . .
O37 V13 O33 74.3(3) . .
O26 V13 Mn1 131.9(4) . .
O18 V13 Mn1 121.5(4) . .
O35 V13 Mn1 75.9(3) . .
O36 V13 Mn1 74.6(3) . .
O37 V13 Mn1 37.7(2) . .
O33 V13 Mn1 36.7(2) . .
O26 V13 V25 142.5(4) . .
O18 V13 V25 36.0(3) . .
O35 V13 V25 87.7(3) . .
O36 V13 V25 89.3(3) . .
O37 V13 V25 123.3(2) . .
O33 V13 V25 49.0(2) . .
Mn1 V13 V25 85.60(9) . .
O25 V14 O13 107.0(5) . .
O25 V14 O20 101.0(4) . .
O13 V14 O20 96.7(4) . .
O25 V14 O34 99.6(4) . .
O13 V14 O34 96.7(4) . .
O20 V14 O34 150.8(4) . .
O25 V14 O37 94.2(4) . .
O13 V14 O37 158.8(4) . .
O20 V14 O37 80.2(4) . .
O34 V14 O37 78.0(4) . .
O25 V14 O32 168.6(5) . .
O13 V14 O32 84.3(4) . .
O20 V14 O32 78.8(4) . .
O34 V14 O32 76.9(4) . .
O37 V14 O32 74.5(3) . .
O25 V14 Mn1 131.9(4) . .
O13 V14 Mn1 121.0(4) . .
O20 V14 Mn1 76.2(3) . .
O34 V14 Mn1 74.7(3) . .
O37 V14 Mn1 37.7(2) . .
O32 V14 Mn1 36.8(3) . .
O25 V14 V7 86.6(4) . .
O13 V14 V7 132.2(4) . .
O20 V14 V7 35.6(3) . .
O34 V14 V7 126.6(3) . .
O37 V14 V7 48.6(2) . .
O32 V14 V7 86.9(3) . .
Mn1 V14 V7 63.13(8) . .
O57 V15 O49 105.4(5) . .
O57 V15 O76 101.2(5) . .
O49 V15 O76 102.4(5) . .
O57 V15 O74 100.9(5) . .
O49 V15 O74 98.9(5) . .
O76 V15 O74 143.8(4) . .
O57 V15 O64 96.2(5) . .
O49 V15 O64 158.3(4) . .
O76 V15 O64 75.1(4) . .
O74 V15 O64 74.3(4) . .
O57 V15 O71 166.8(5) . .
O49 V15 O71 87.8(4) . .
O76 V15 O71 76.0(4) . .
O74 V15 O71 75.9(4) . .
O64 V15 O71 70.6(3) . .
O57 V15 V29 86.5(4) . .
O49 V15 V29 141.4(4) . .
O76 V15 V29 39.0(3) . .
O74 V15 V29 115.0(3) . .
O64 V15 V29 40.7(3) . .
O71 V15 V29 83.4(2) . .
O57 V15 V12 135.8(4) . .
O49 V15 V12 84.2(4) . .
O76 V15 V12 35.4(3) . .
O74 V15 V12 120.4(3) . .
O64 V15 V12 81.8(3) . .
O71 V15 V12 44.6(2) . .
V29 V15 V12 63.41(9) . .
O4 V16 O24 104.9(5) . .
O4 V16 O29 102.1(6) . .
O24 V16 O29 100.1(5) . .
O4 V16 O9 102.9(6) . .
O24 V16 O9 101.3(5) . .
O29 V16 O9 141.4(4) . .
O4 V16 O15 98.3(5) . .
O24 V16 O15 156.9(4) . .
O29 V16 O15 74.3(4) . .
O9 V16 O15 73.4(4) . .
O4 V16 O30 167.8(5) . .
O24 V16 O30 87.3(4) . .
O29 V16 O30 74.2(4) . .
O9 V16 O30 75.1(4) . .
O15 V16 O30 69.5(3) . .
O4 V16 V24 88.1(5) . .
O24 V16 V24 139.1(4) . .
O29 V16 V24 115.0(3) . .
O9 V16 V24 37.9(3) . .
O15 V16 V24 40.8(3) . .
O30 V16 V24 83.1(2) . .
O4 V16 V30 87.7(4) . .
O24 V16 V30 139.3(4) . .
O29 V16 V30 39.2(3) . .
O9 V16 V30 113.6(3) . .
O15 V16 V30 40.2(3) . .
O30 V16 V30 82.2(2) . .
V24 V16 V30 78.51(10) . .
O68 V17 O58 106.3(5) . .
O68 V17 O61 101.2(5) . .
O58 V17 O61 97.7(5) . .
O68 V17 O75 99.6(5) . .
O58 V17 O75 96.8(5) . .
O61 V17 O75 150.1(4) . .
O68 V17 O69 95.3(5) . .
O58 V17 O69 158.3(4) . .
O61 V17 O69 80.2(4) . .
O75 V17 O69 76.8(4) . .
O68 V17 O67 169.2(5) . .
O58 V17 O67 84.3(4) . .
O61 V17 O67 78.6(4) . .
O75 V17 O67 76.9(4) . .
O69 V17 O67 74.0(3) . .
O68 V17 Mn2 132.6(4) . .
O58 V17 Mn2 121.1(4) . .
O61 V17 Mn2 75.7(3) . .
O75 V17 Mn2 74.4(3) . .
O69 V17 Mn2 37.3(2) . .
O67 V17 Mn2 36.7(3) . .
O22 V18 O23 107.1(5) . .
O22 V18 O9 101.6(5) . .
O23 V18 O9 97.8(5) . .
O22 V18 O34 98.6(5) . .
O23 V18 O34 96.4(5) . .
O9 V18 O34 150.6(4) . .
O22 V18 O30 94.0(5) . .
O23 V18 O30 158.7(4) . .
O9 V18 O30 80.3(4) . .
O34 V18 O30 77.1(4) . .
O22 V18 O32 168.4(5) . .
O23 V18 O32 84.4(4) . .
O9 V18 O32 78.6(4) . .
O34 V18 O32 77.4(4) . .
O30 V18 O32 74.5(3) . .
O22 V18 Mn1 131.7(4) . .
O23 V18 Mn1 121.1(4) . .
O9 V18 Mn1 75.9(3) . .
O34 V18 Mn1 74.7(3) . .
O30 V18 Mn1 37.7(2) . .
O32 V18 Mn1 36.8(3) . .
O22 V18 V28 142.3(4) . .
O23 V18 V28 35.3(4) . .
O9 V18 V28 86.9(3) . .
O34 V18 V28 90.1(3) . .
O30 V18 V28 123.7(3) . .
O32 V18 V28 49.2(3) . .
Mn1 V18 V28 85.96(9) . .
O17 V19 O21 104.7(5) . .
O17 V19 O38 103.2(5) . .
O21 V19 O38 93.1(5) . .
O17 V19 O35 101.6(5) . .
O21 V19 O35 91.5(4) . .
O38 V19 O35 152.7(4) . .
O17 V19 O16 99.3(5) . .
O21 V19 O16 154.9(4) . .
O38 V19 O16 88.3(4) . .
O35 V19 O16 76.6(4) . .
O17 V19 O33 173.8(5) . .
O21 V19 O33 80.9(4) . .
O38 V19 O33 78.8(4) . .
O35 V19 O33 75.4(3) . .
O16 V19 O33 74.8(3) . .
O17 V19 Mn1 137.2(4) . .
O21 V19 Mn1 117.9(3) . .
O38 V19 Mn1 78.7(3) . .
O35 V19 Mn1 75.3(3) . .
O16 V19 Mn1 38.0(3) . .
O33 V19 Mn1 37.1(2) . .
O17 V19 V7 88.8(4) . .
O21 V19 V7 127.7(3) . .
O38 V19 V7 133.3(4) . .
O35 V19 V7 36.3(3) . .
O16 V19 V7 45.0(3) . .
O33 V19 V7 85.7(2) . .
Mn1 V19 V7 63.26(8) . .
O17 V19 V30 134.3(4) . .
O21 V19 V30 83.0(3) . .
O38 V19 V30 31.2(3) . .
O35 V19 V30 123.4(3) . .
O16 V19 V30 85.3(3) . .
O33 V19 V30 48.0(2) . .
Mn1 V19 V30 58.97(8) . .
V7 V19 V30 122.20(11) . .
O17 V19 V25 136.8(4) . .
O21 V19 V25 32.2(3) . .
O38 V19 V25 82.7(3) . .
O35 V19 V25 87.0(3) . .
O16 V19 V25 123.8(3) . .
O33 V19 V25 49.0(2) . .
Mn1 V19 V25 85.99(9) . .
V7 V19 V25 118.35(11) . .
V30 V19 V25 60.10(9) . .
O52 V20 O44 104.0(7) . .
O52 V20 O48 103.3(6) . .
O44 V20 O48 92.7(5) . .
O52 V20 O63 102.9(5) . .
O44 V20 O63 90.1(5) . .
O48 V20 O63 152.2(5) . .
O52 V20 O66 100.8(6) . .
O44 V20 O66 153.9(5) . .
O48 V20 O66 89.4(5) . .
O63 V20 O66 76.5(4) . .
O52 V20 O72 174.8(6) . .
O44 V20 O72 80.4(5) . .
O48 V20 O72 79.0(4) . .
O63 V20 O72 74.2(4) . .
O66 V20 O72 74.5(4) . .
O52 V20 Mn2 138.3(5) . .
O44 V20 Mn2 117.5(4) . .
O48 V20 Mn2 79.1(4) . .
O63 V20 Mn2 75.2(3) . .
O66 V20 Mn2 37.7(3) . .
O72 V20 Mn2 37.1(3) . .
O52 V20 V26 134.2(4) . .
O44 V20 V26 82.1(4) . .
O48 V20 V26 31.1(3) . .
O63 V20 V26 122.6(3) . .
O66 V20 V26 86.4(3) . .
O72 V20 V26 48.5(2) . .
Mn2 V20 V26 59.68(8) . .
O52 V20 V23 89.3(5) . .
O44 V20 V23 126.8(4) . .
O48 V20 V23 134.6(4) . .
O63 V20 V23 36.9(3) . .
O66 V20 V23 45.1(3) . .
O72 V20 V23 85.9(3) . .
Mn2 V20 V23 63.94(9) . .
V26 V20 V23 123.61(12) . .
O52 V20 V31 135.2(5) . .
O44 V20 V31 31.3(4) . .
O48 V20 V31 82.9(4) . .
O63 V20 V31 85.2(3) . .
O66 V20 V31 123.8(3) . .
O72 V20 V31 49.4(3) . .
Mn2 V20 V31 86.45(10) . .
V26 V20 V31 60.14(10) . .
V23 V20 V31 118.06(12) . .
O62 V21 O60 107.1(5) . .
O62 V21 O63 102.0(5) . .
O60 V21 O63 97.9(5) . .
O62 V21 O73 98.2(5) . .
O60 V21 O73 96.2(5) . .
O63 V21 O73 150.6(4) . .
O62 V21 O69 94.4(4) . .
O60 V21 O69 158.2(4) . .
O63 V21 O69 80.6(4) . .
O73 V21 O69 76.8(4) . .
O62 V21 O72 167.8(5) . .
O60 V21 O72 84.6(4) . .
O63 V21 O72 79.3(4) . .
O73 V21 O72 76.6(4) . .
O69 V21 O72 73.8(4) . .
O62 V21 Mn2 131.7(4) . .
O60 V21 Mn2 121.1(4) . .
O63 V21 Mn2 75.8(3) . .
O73 V21 Mn2 74.8(3) . .
O69 V21 Mn2 37.3(2) . .
O72 V21 Mn2 36.5(3) . .
O62 V21 V31 142.3(4) . .
O60 V21 V31 35.3(4) . .
O63 V21 V31 86.5(3) . .
O73 V21 V31 90.4(3) . .
O69 V21 V31 123.3(3) . .
O72 V21 V31 49.6(3) . .
Mn2 V21 V31 85.98(10) . .
O10 V22 O2 103.6(6) . .
O10 V22 O6 103.9(5) . .
O2 V22 O6 93.4(5) . .
O10 V22 O20 101.5(5) . .
O2 V22 O20 89.3(5) . .
O6 V22 O20 153.1(4) . .
O10 V22 O16 100.7(5) . .
O2 V22 O16 153.9(4) . .
O6 V22 O16 89.8(4) . .
O20 V22 O16 76.7(4) . .
O10 V22 O32 175.3(5) . .
O2 V22 O32 79.7(4) . .
O6 V22 O32 79.0(4) . .
O20 V22 O32 75.1(3) . .
O16 V22 O32 75.5(4) . .
O10 V22 Mn1 139.0(5) . .
O2 V22 Mn1 117.1(3) . .
O6 V22 Mn1 79.3(3) . .
O20 V22 Mn1 75.7(3) . .
O16 V22 Mn1 38.3(3) . .
O32 V22 Mn1 37.4(2) . .
O10 V22 V28 134.6(5) . .
O2 V22 V28 31.0(3) . .
O6 V22 V28 83.6(4) . .
O20 V22 V28 85.0(3) . .
O16 V22 V28 124.4(3) . .
O32 V22 V28 49.0(2) . .
Mn1 V22 V28 86.40(9) . .
O10 V22 V7 89.7(4) . .
O2 V22 V7 125.7(4) . .
O6 V22 V7 134.5(4) . .
O20 V22 V7 36.5(3) . .
O16 V22 V7 44.8(3) . .
O32 V22 V7 85.6(2) . .
Mn1 V22 V7 63.44(8) . .
V28 V22 V7 116.96(11) . .
O43 V23 O65 105.9(6) . .
O43 V23 O61 102.2(6) . .
O65 V23 O61 99.6(5) . .
O43 V23 O63 102.6(6) . .
O65 V23 O63 101.2(5) . .
O61 V23 O63 141.6(4) . .
O43 V23 O66 97.7(5) . .
O65 V23 O66 156.5(5) . .
O61 V23 O66 73.8(4) . .
O63 V23 O66 74.3(4) . .
O43 V23 O69 166.9(5) . .
O65 V23 O69 87.3(4) . .
O61 V23 O69 74.8(4) . .
O63 V23 O69 74.4(4) . .
O66 V23 O69 69.2(3) . .
O43 V23 V27 87.3(4) . .
O65 V23 V27 137.8(4) . .
O61 V23 V27 38.3(3) . .
O63 V23 V27 114.9(3) . .
O66 V23 V27 40.7(3) . .
O69 V23 V27 82.6(2) . .
O43 V23 V20 87.4(5) . .
O65 V23 V20 139.6(4) . .
O61 V23 V20 115.0(3) . .
O63 V23 V20 38.4(3) . .
O66 V23 V20 41.2(3) . .
O69 V23 V20 82.5(2) . .
V27 V23 V20 79.37(10) . .
O11 V24 O5 104.9(6) . .
O11 V24 O6 102.5(6) . .
O5 V24 O6 92.6(5) . .
O11 V24 O9 103.7(5) . .
O5 V24 O9 90.9(5) . .
O6 V24 O9 151.7(4) . .
O11 V24 O15 100.7(6) . .
O5 V24 O15 153.6(5) . .
O6 V24 O15 88.1(4) . .
O9 V24 O15 76.6(4) . .
O11 V24 O32 174.9(6) . .
O5 V24 O32 80.0(4) . .
O6 V24 O32 78.3(4) . .
O9 V24 O32 74.6(4) . .
O15 V24 O32 74.2(4) . .
O11 V24 Mn1 138.1(5) . .
O5 V24 Mn1 117.0(4) . .
O6 V24 Mn1 78.3(3) . .
O9 V24 Mn1 75.1(3) . .
O15 V24 Mn1 37.5(3) . .
O32 V24 Mn1 36.9(2) . .
O11 V24 V16 89.8(5) . .
O5 V24 V16 127.5(4) . .
O6 V24 V16 133.5(4) . .
O9 V24 V16 36.7(3) . .
O15 V24 V16 45.4(3) . .
O32 V24 V16 86.0(2) . .
Mn1 V24 V16 63.87(8) . .
O7 V25 O8 104.7(6) . .
O7 V25 O21 103.5(6) . .
O8 V25 O21 92.6(5) . .
O7 V25 O31 102.0(6) . .
O8 V25 O31 87.8(5) . .
O21 V25 O31 153.4(5) . .
O7 V25 O18 101.5(6) . .
O8 V25 O18 153.4(5) . .
O21 V25 O18 86.0(4) . .
O31 V25 O18 82.0(4) . .
O7 V25 O33 175.6(6) . .
O8 V25 O33 78.9(4) . .
O21 V25 O33 78.6(4) . .
O31 V25 O33 75.5(4) . .
O18 V25 O33 74.7(4) . .
O7 V25 V19 134.7(5) . .
O8 V25 V19 82.6(4) . .
O21 V25 V19 31.3(3) . .
O31 V25 V19 123.1(3) . .
O18 V25 V19 82.5(3) . .
O33 V25 V19 47.6(2) . .
O7 V25 V30 136.0(5) . .
O8 V25 V30 31.4(3) . .
O21 V25 V30 82.2(4) . .
O31 V25 V30 84.4(3) . .
O18 V25 V30 122.6(3) . .
O33 V25 V30 47.8(2) . .
V19 V25 V30 59.94(9) . .
O7 V25 V10 131.7(5) . .
O8 V25 V10 80.5(4) . .
O21 V25 V10 124.4(4) . .
O31 V25 V10 29.7(3) . .
O18 V25 V10 78.5(3) . .
O33 V25 V10 45.9(2) . .
V19 V25 V10 93.49(10) . .
V30 V25 V10 63.68(9) . .
O7 V25 V13 131.2(5) . .
O8 V25 V13 123.9(4) . .
O21 V25 V13 79.5(3) . .
O31 V25 V13 78.3(3) . .
O18 V25 V13 29.8(3) . .
O33 V25 V13 45.0(2) . .
V19 V25 V13 62.37(8) . .
V30 V25 V13 92.80(10) . .
V10 V25 V13 61.20(8) . .
O55 V26 O48 104.7(5) . .
O55 V26 O45 103.9(6) . .
O48 V26 O45 94.0(5) . .
O55 V26 O74 100.7(5) . .
O48 V26 O74 153.0(4) . .
O45 V26 O74 88.8(5) . .
O55 V26 O64 100.8(5) . .
O48 V26 O64 89.8(5) . .
O45 V26 O64 153.2(4) . .
O74 V26 O64 76.3(4) . .
O55 V26 O72 173.6(5) . .
O48 V26 O72 79.9(4) . .
O45 V26 O72 80.1(4) . .
O74 V26 O72 74.2(4) . .
O64 V26 O72 74.4(4) . .
O55 V26 Mn2 138.6(5) . .
O48 V26 Mn2 79.3(4) . .
O45 V26 Mn2 117.1(3) . .
O74 V26 Mn2 75.5(3) . .
O64 V26 Mn2 37.9(3) . .
O72 V26 Mn2 37.0(3) . .
O55 V26 V20 136.3(4) . .
O48 V26 V20 31.8(3) . .
O45 V26 V20 82.8(4) . .
O74 V26 V20 122.8(3) . .
O64 V26 V20 86.6(3) . .
O72 V26 V20 48.6(3) . .
Mn2 V26 V20 59.41(9) . .
O55 V26 V31 135.0(5) . .
O48 V26 V31 83.3(4) . .
O45 V26 V31 31.2(3) . .
O74 V26 V31 85.4(3) . .
O64 V26 V31 123.7(3) . .
O72 V26 V31 49.3(3) . .
Mn2 V26 V31 86.24(10) . .
V20 V26 V31 60.03(10) . .
O53 V27 O40 103.6(7) . .
O53 V27 O54 103.1(6) . .
O40 V27 O54 94.0(5) . .
O53 V27 O61 102.5(5) . .
O40 V27 O61 90.1(5) . .
O54 V27 O61 152.3(5) . .
O53 V27 O66 100.8(6) . .
O40 V27 O66 154.2(5) . .
O54 V27 O66 88.5(5) . .
O61 V27 O66 76.5(4) . .
O53 V27 O67 175.2(6) . .
O40 V27 O67 80.8(5) . .
O54 V27 O67 78.3(4) . .
O61 V27 O67 75.4(4) . .
O66 V27 O67 74.6(4) . .
O53 V27 Mn2 138.2(5) . .
O40 V27 Mn2 118.0(4) . .
O54 V27 Mn2 78.5(3) . .
O61 V27 Mn2 75.4(3) . .
O66 V27 Mn2 37.5(3) . .
O67 V27 Mn2 37.3(2) . .
O53 V27 V23 89.1(4) . .
O40 V27 V23 126.7(4) . .
O54 V27 V23 133.6(4) . .
O61 V27 V23 36.8(3) . .
O66 V27 V23 45.1(3) . .
O67 V27 V23 86.6(3) . .
Mn2 V27 V23 63.92(9) . .
O53 V27 V29 134.4(4) . .
O40 V27 V29 83.2(4) . .
O54 V27 V29 31.5(4) . .
O61 V27 V29 122.7(3) . .
O66 V27 V29 85.7(3) . .
O67 V27 V29 47.4(2) . .
Mn2 V27 V29 59.10(8) . .
V23 V27 V29 123.00(11) . .
O53 V27 V32 135.8(5) . .
O40 V27 V32 32.3(4) . .
O54 V27 V32 82.9(4) . .
O61 V27 V32 86.1(4) . .
O66 V27 V32 123.3(3) . .
O67 V27 V32 48.8(3) . .
Mn2 V27 V32 86.00(10) . .
V23 V27 V32 118.45(12) . .
V29 V27 V32 59.67(10) . .
O1 V28 O2 104.8(6) . .
O1 V28 O5 105.0(6) . .
O2 V28 O5 90.9(5) . .
O1 V28 O23 101.9(6) . .
O2 V28 O23 152.7(5) . .
O5 V28 O23 87.4(5) . .
O1 V28 O13 101.0(6) . .
O2 V28 O13 87.6(5) . .
O5 V28 O13 153.4(5) . .
O23 V28 O13 81.9(4) . .
O1 V28 O32 175.6(6) . .
O2 V28 O32 78.3(4) . .
O5 V28 O32 78.0(4) . .
O23 V28 O32 74.7(4) . .
O13 V28 O32 75.8(4) . .
O1 V28 V22 135.7(5) . .
O2 V28 V22 31.0(4) . .
O5 V28 V22 81.2(4) . .
O23 V28 V22 122.3(3) . .
O13 V28 V22 84.1(3) . .
O32 V28 V22 47.6(2) . .
O1 V28 V18 131.6(5) . .
O2 V28 V18 123.5(4) . .
O5 V28 V18 79.9(3) . .
O23 V28 V18 29.6(3) . .
O13 V28 V18 78.9(3) . .
O32 V28 V18 45.2(2) . .
V22 V28 V18 92.74(10) . .
O51 V29 O54 103.6(6) . .
O51 V29 O39 103.1(6) . .
O54 V29 O39 93.8(5) . .
O51 V29 O76 101.9(5) . .
O54 V29 O76 153.0(4) . .
O39 V29 O76 88.9(5) . .
O51 V29 O64 100.4(5) . .
O54 V29 O64 89.8(5) . .
O39 V29 O64 154.6(4) . .
O76 V29 O64 76.9(4) . .
O51 V29 O67 175.2(5) . .
O54 V29 O67 79.2(4) . .
O39 V29 O67 80.5(4) . .
O76 V29 O67 74.7(4) . .
O64 V29 O67 75.5(4) . .
O51 V29 Mn2 138.6(5) . .
O54 V29 Mn2 79.3(3) . .
O39 V29 Mn2 118.0(3) . .
O76 V29 Mn2 75.7(3) . .
O64 V29 Mn2 38.3(3) . .
O67 V29 Mn2 37.5(2) . .
O51 V29 V15 89.5(4) . .
O54 V29 V15 134.7(4) . .
O39 V29 V15 125.6(4) . .
O76 V29 V15 36.7(3) . .
O64 V29 V15 45.0(3) . .
O67 V29 V15 85.8(2) . .
Mn2 V29 V15 63.71(8) . .
O51 V29 V32 134.7(5) . .
O54 V29 V32 83.7(4) . .
O39 V29 V32 31.6(3) . .
O76 V29 V32 84.8(3) . .
O64 V29 V32 124.6(3) . .
O67 V29 V32 49.2(3) . .
Mn2 V29 V32 86.68(10) . .
V15 V29 V32 117.20(12) . .
O51 V29 V27 135.1(4) . .
O54 V29 V27 31.7(3) . .
O39 V29 V27 82.9(4) . .
O76 V29 V27 122.8(3) . .
O64 V29 V27 87.2(3) . .
O67 V29 V27 48.1(3) . .
Mn2 V29 V27 59.71(8) . .
V15 V29 V27 123.42(11) . .
V32 V29 V27 60.31(10) . .
O3 V30 O38 104.3(6) . .
O3 V30 O8 103.3(6) . .
O38 V30 O8 93.2(5) . .
O3 V30 O15 100.9(6) . .
O38 V30 O15 91.1(5) . .
O8 V30 O15 153.4(4) . .
O3 V30 O29 101.9(5) . .
O38 V30 O29 152.8(4) . .
O8 V30 O29 87.9(5) . .
O15 V30 O29 76.6(4) . .
O3 V30 O33 175.2(5) . .
O38 V30 O33 79.1(4) . .
O8 V30 O33 79.6(4) . .
O15 V30 O33 75.5(4) . .
O29 V30 O33 74.3(3) . .
O3 V30 Mn1 139.2(5) . .
O38 V30 Mn1 80.0(3) . .
O8 V30 Mn1 117.1(3) . .
O15 V30 Mn1 38.3(3) . .
O29 V30 Mn1 75.3(3) . .
O33 V30 Mn1 37.5(2) . .
O3 V30 V19 136.0(5) . .
O38 V30 V19 31.9(3) . .
O8 V30 V19 82.4(3) . .
O15 V30 V19 87.7(3) . .
O29 V30 V19 122.1(3) . .
O33 V30 V19 47.7(2) . .
Mn1 V30 V19 59.86(8) . .
O3 V30 V25 134.3(5) . .
O38 V30 V25 83.1(4) . .
O8 V30 V25 31.1(3) . .
O15 V30 V25 124.2(3) . .
O29 V30 V25 84.0(3) . .
O33 V30 V25 48.9(2) . .
Mn1 V30 V25 86.40(9) . .
V19 V30 V25 59.96(9) . .
O3 V30 V16 89.0(5) . .
O38 V30 V16 136.3(4) . .
O8 V30 V16 124.5(4) . .
O15 V30 V16 45.2(3) . .
O29 V30 V16 36.7(3) . .
O33 V30 V16 86.3(2) . .
Mn1 V30 V16 64.18(9) . .
V19 V30 V16 124.03(11) . .
V25 V30 V16 116.83(11) . .
O42 V31 O44 105.5(7) . .
O42 V31 O45 104.4(6) . .
O44 V31 O45 92.3(5) . .
O42 V31 O56 101.2(6) . .
O44 V31 O56 152.8(5) . .
O45 V31 O56 86.1(5) . .
O42 V31 O60 102.0(6) . .
O44 V31 O60 87.8(5) . .
O45 V31 O60 152.6(5) . .
O56 V31 O60 81.6(5) . .
O42 V31 O72 174.1(6) . .
O44 V31 O72 79.2(4) . .
O45 V31 O72 78.8(4) . .
O56 V31 O72 73.9(4) . .
O60 V31 O72 74.3(4) . .
O42 V31 V20 136.5(6) . .
O44 V31 V20 31.1(4) . .
O45 V31 V20 82.5(4) . .
O56 V31 V20 122.2(3) . .
O60 V31 V20 83.5(3) . .
O72 V31 V20 48.4(2) . .
O42 V31 V26 135.4(5) . .
O44 V31 V26 81.7(4) . .
O45 V31 V26 31.1(4) . .
O56 V31 V26 83.1(3) . .
O60 V31 V26 122.5(3) . .
O72 V31 V26 48.2(2) . .
V20 V31 V26 59.83(10) . .
O42 V31 V8 130.8(6) . .
O44 V31 V8 123.5(4) . .
O45 V31 V8 79.6(4) . .
O56 V31 V8 29.6(3) . .
O60 V31 V8 77.6(3) . .
O72 V31 V8 44.4(2) . .
V20 V31 V8 92.65(11) . .
V26 V31 V8 63.04(9) . .
O42 V31 V21 131.6(5) . .
O44 V31 V21 80.0(4) . .
O45 V31 V21 123.7(4) . .
O56 V31 V21 78.4(3) . .
O60 V31 V21 29.6(3) . .
O72 V31 V21 44.9(2) . .
V20 V31 V21 62.67(9) . .
V26 V31 V21 92.96(11) . .
V8 V31 V21 60.87(9) . .
O41 V32 O39 103.6(6) . .
O41 V32 O40 105.1(7) . .
O39 V32 O40 93.1(5) . .
O41 V32 O47 100.4(7) . .
O39 V32 O47 87.6(5) . .
O40 V32 O47 153.5(5) . .
O41 V32 O58 101.6(6) . .
O39 V32 O58 154.1(5) . .
O40 V32 O58 86.1(5) . .
O47 V32 O58 82.0(5) . .
O41 V32 O67 174.9(6) . .
O39 V32 O67 79.3(4) . .
O40 V32 O67 78.8(4) . .
O47 V32 O67 75.3(4) . .
O58 V32 O67 75.2(4) . .
O41 V32 V29 135.7(5) . .
O39 V32 V29 32.1(4) . .
O40 V32 V29 82.8(4) . .
O47 V32 V29 83.9(3) . .
O58 V32 V29 122.6(3) . .
O67 V32 V29 47.4(2) . .
O41 V32 V27 136.4(6) . .
O39 V32 V27 83.0(4) . .
O40 V32 V27 31.4(4) . .
O47 V32 V27 123.1(3) . .
O58 V32 V27 83.0(3) . .
O67 V32 V27 47.7(3) . .
V29 V32 V27 60.02(10) . .
O41 V32 V12 130.0(6) . .
O39 V32 V12 80.8(4) . .
O40 V32 V12 124.5(4) . .
O47 V32 V12 29.6(3) . .
O58 V32 V12 78.5(3) . .
O67 V32 V12 45.8(3) . .
V29 V32 V12 63.35(9) . .
V27 V32 V12 93.52(11) . .
Mn1 O37 V14 97.8(4) . .
Mn1 O37 V13 97.7(4) . .
V14 O37 V13 164.3(5) . .
Mn1 O37 V9 98.6(4) . .
V14 O37 V9 90.1(3) . .
V13 O37 V9 90.2(3) . .
Mn1 O37 V7 99.1(4) . .
V14 O37 V7 87.2(3) . .
V13 O37 V7 87.8(3) . .
V9 O37 V7 162.3(4) . .
V13 O36 V10 110.8(5) . .
V13 O36 V9 109.0(4) . .
V10 O36 V9 108.2(5) . .
V7 O35 V13 109.8(4) . .
V7 O35 V19 105.7(4) . .
V13 O35 V19 111.0(4) . .
V9 O34 V14 108.8(4) . .
V9 O34 V18 108.9(5) . .
V14 O34 V18 109.6(5) . .
Mn1 O33 V13 97.9(4) . .
Mn1 O33 V10 97.1(4) . .
V13 O33 V10 90.8(4) . .
Mn1 O33 V19 94.2(4) . .
V13 O33 V19 90.9(3) . .
V10 O33 V19 168.2(5) . .
Mn1 O33 V30 92.7(4) . .
V13 O33 V30 168.7(5) . .
V10 O33 V30 91.9(3) . .
V19 O33 V30 84.2(3) . .
Mn1 O33 V25 175.5(5) . .
V13 O33 V25 86.0(3) . .
V10 O33 V25 85.0(3) . .
V19 O33 V25 83.4(3) . .
V30 O33 V25 83.3(3) . .
Mn1 O32 V18 97.6(4) . .
Mn1 O32 V14 96.9(4) . .
V18 O32 V14 90.8(4) . .
Mn1 O32 V22 93.3(4) . .
V18 O32 V22 168.5(5) . .
V14 O32 V22 91.7(3) . .
Mn1 O32 V24 93.9(4) . .
V18 O32 V24 91.0(3) . .
V14 O32 V24 168.7(5) . .
V22 O32 V24 84.4(3) . .
Mn1 O32 V28 175.9(5) . .
V18 O32 V28 85.6(3) . .
V14 O32 V28 85.5(3) . .
V22 O32 V28 83.4(3) . .
V24 O32 V28 83.5(3) . .
V15 O76 V12 109.2(5) . .
V15 O76 V29 104.2(5) . .
V12 O76 V29 112.6(5) . .
V10 O31 V25 114.8(5) . .
Mn1 O30 V10 98.7(4) . .
Mn1 O30 V18 97.2(4) . .
V10 O30 V18 163.5(5) . .
Mn1 O30 V9 99.7(4) . .
V10 O30 V9 90.8(4) . .
V18 O30 V9 90.6(4) . .
Mn1 O30 V16 98.6(4) . .
V10 O30 V16 86.9(3) . .
V18 O30 V16 86.6(3) . .
V9 O30 V16 161.7(4) . .
V11 O75 V17 109.0(5) . .
V11 O75 V12 108.7(5) . .
V17 O75 V12 110.1(5) . .
V8 O74 V15 108.3(5) . .
V8 O74 V26 111.2(5) . .
V15 O74 V26 104.8(5) . .
V11 O73 V8 108.6(5) . .
V11 O73 V21 108.5(5) . .
V8 O73 V21 108.3(5) . .
Mn2 O72 V8 98.6(4) . .
Mn2 O72 V21 98.2(4) . .
V8 O72 V21 92.0(4) . .
Mn2 O72 V26 93.4(4) . .
V8 O72 V26 92.0(4) . .
V21 O72 V26 167.1(5) . .
Mn2 O72 V20 92.9(4) . .
V8 O72 V20 167.7(5) . .
V21 O72 V20 90.7(4) . .
V26 O72 V20 83.0(3) . .
Mn2 O72 V31 173.9(5) . .
V8 O72 V31 85.9(4) . .
V21 O72 V31 85.6(3) . .
V26 O72 V31 82.5(3) . .
V20 O72 V31 82.3(3) . .
V10 O29 V16 110.1(5) . .
V10 O29 V30 112.7(5) . .
V16 O29 V30 104.1(5) . .
V9 O28 Ce1 137.5(5) . .
Mn2 O71 V8 97.3(4) . .
Mn2 O71 V12 98.1(4) . .
V8 O71 V12 164.2(5) . .
Mn2 O71 V11 98.8(4) . .
V8 O71 V11 90.9(3) . .
V12 O71 V11 90.2(4) . .
Mn2 O71 V15 98.6(4) . .
V8 O71 V15 87.8(3) . .
V12 O71 V15 86.4(3) . .
V11 O71 V15 162.5(5) . .
V7 O27 Ce2 155.0(6) . .
V13 O26 Ce1 132.2(5) . .
V14 O25 Ce1 131.3(5) . .
V11 O70 Ce2 136.0(5) . .
Mn2 O69 V21 98.2(4) . .
Mn2 O69 V17 97.8(4) . .
V21 O69 V17 163.3(5) . .
Mn2 O69 V11 99.7(4) . .
V21 O69 V11 91.7(4) . .
V17 O69 V11 90.3(4) . .
Mn2 O69 V23 98.3(4) . .
V21 O69 V23 86.4(4) . .
V17 O69 V23 86.6(3) . .
V11 O69 V23 161.9(4) . .
V16 O24 Ce3 139.3(5) . .
V18 O23 V28 115.1(6) . .
V18 O22 Ce3 131.8(5) . .
V19 O21 V25 116.6(5) . .
V7 O20 V14 108.7(5) . .
V7 O20 V22 104.5(5) . .
V14 O20 V22 111.6(4) . .
V17 O68 Ce2 129.5(6) . .
V10 O19 Ce3 130.9(6) . .
V13 O18 V25 114.2(5) . .
Mn1 O16 V22 100.9(4) . .
Mn1 O16 V19 100.9(4) . .
V22 O16 V19 154.1(5) . .
Mn1 O16 V7 103.2(4) . .
V22 O16 V7 94.7(4) . .
V19 O16 V7 93.7(4) . .
Mn2 O67 V17 97.1(4) . .
Mn2 O67 V12 97.5(4) . .
V17 O67 V12 90.7(4) . .
Mn2 O67 V29 93.6(4) . .
V17 O67 V29 168.5(5) . .
V12 O67 V29 91.9(4) . .
Mn2 O67 V27 93.6(4) . .
V17 O67 V27 90.7(3) . .
V12 O67 V27 168.6(5) . .
V29 O67 V27 84.6(3) . .
Mn2 O67 V32 175.9(6) . .
V17 O67 V32 85.7(3) . .
V12 O67 V32 85.3(4) . .
V29 O67 V32 83.4(3) . .
V27 O67 V32 83.5(3) . .
Mn2 O66 V27 102.0(5) . .
Mn2 O66 V20 101.2(5) . .
V27 O66 V20 152.7(6) . .
Mn2 O66 V23 104.8(4) . .
V27 O66 V23 94.2(4) . .
V20 O66 V23 93.7(4) . .
Mn1 O15 V30 101.0(5) . .
Mn1 O15 V24 102.2(5) . .
V30 O15 V24 152.5(5) . .
Mn1 O15 V16 104.3(4) . .
V30 O15 V16 94.6(4) . .
V24 O15 V16 93.8(4) . .
V7 O14 Ce1 139.6(5) . .
V23 O65 Ce2 138.5(6) . .
Mn2 O64 V29 100.8(4) . .
Mn2 O64 V26 101.4(4) . .
V29 O64 V26 152.9(5) . .
Mn2 O64 V15 103.7(4) . .
V29 O64 V15 94.3(4) . .
V26 O64 V15 95.4(4) . .
V21 O63 V23 110.3(5) . .
V21 O63 V20 112.6(5) . .
V23 O63 V20 104.7(5) . .
V21 O62 Ce2 131.0(5) . .
V17 O61 V23 110.3(5) . .
V17 O61 V27 112.0(5) . .
V23 O61 V27 104.9(5) . .
V14 O13 V28 114.3(5) . .
V21 O60 V31 115.1(6) . .
V9 O12 Ce3 136.0(5) . .
V8 O59 Ce4 132.4(5) . .
V17 O58 V32 114.6(6) . .
V15 O57 Ce3 157.3(6) . 1_645
V16 O9 V18 109.8(5) . .
V16 O9 V24 105.4(5) . .
V18 O9 V24 112.5(5) . .
V8 O56 V31 115.4(6) . .
V30 O38 V19 116.9(5) . .
V25 O8 V30 117.5(5) . .
V29 O54 V27 116.8(6) . .
V22 O6 V24 117.0(6) . .
C3 O15W Ce2 139(2) . .
V11 O50 Ce4 137.8(5) . .
V24 O5 V28 118.1(6) . .
V15 O49 Ce4 138.8(5) . .
V26 O48 V20 117.1(6) . .
C5 O13W Ce3 124.6(14) . .
V12 O47 V32 114.7(6) . .
V12 O46 Ce4 132.0(5) . .
V26 O45 V31 117.7(6) . .
V20 O44 V31 117.6(6) . .
V27 O40 V32 116.3(6) . .
V32 O39 V29 116.2(6) . .
V22 O2 V28 118.1(6) . .
C11 O8W Ce4 139.8(16) . .
C9 O4W Ce1 173.4(14) . .
C5 N3 C4 121(2) . .
C5 N3 C6 126(3) . .
C4 N3 C6 113(3) . .
C9 N2 C8 121.4(17) . .
C9 N2 C7 118.7(18) . .
C8 N2 C7 119.9(17) . .
C11 N4 C10 124(2) . .
C11 N4 C12 121(2) . .
C10 N4 C12 115(2) . .
O4W C9 N2 123.8(18) . .
N3 C5 O13W 126(3) . .
C2 N1 C3 110(3) . .
C2 N1 C1 123(3) . .
C3 N1 C1 127(3) . .
O8W C11 N4 128(3) . .
O15W C3 N1 140(4) . .
C17 N5 C19 122(2) . .
C17 N5 C18 119(2) . .
C19 N5 C18 118.1(19) . .
O80 C17 N5 122(3) . .

loop_
_geom_bond_atom_site_label_1
_geom_bond_atom_site_label_2
_geom_bond_distance
_geom_bond_site_symmetry_2
Ce1 O4W 2.386(12) .
Ce1 O14 2.492(10) .
Ce1 O2W 2.501(13) .
Ce1 O28 2.522(9) .
Ce1 O6W 2.478(13) .
Ce1 O1W 2.575(12) .
Ce1 O5W 2.577(12) .
Ce1 O26 2.593(10) .
Ce1 O25 2.635(10) .
Ce2 O15W 2.456(13) .
Ce2 O65 2.463(11) .
Ce2 O70 2.521(10) .
Ce2 O11W 2.520(12) .
Ce2 O12W 2.525(12) .
Ce2 O3W 2.537(11) .
Ce2 O27 2.580(9) .
Ce2 O62 2.585(10) .
Ce2 O68 2.605(11) .
Ce3 O24 2.457(10) .
Ce3 O13W 2.482(12) .
Ce3 O14W 2.503(11) .
Ce3 O10W 2.517(11) .
Ce3 O16W 2.545(11) .
Ce3 O12 2.551(9) .
Ce3 O57 2.572(9) 1_465
Ce3 O22 2.584(10) .
Ce3 O19 2.595(11) .
Ce4 O17W 2.396(12) .
Ce4 O18W 2.482(13) .
Ce4 O8W 2.504(14) .
Ce4 O50 2.531(10) .
Ce4 O49 2.536(10) .
Ce4 O7W 2.538(14) .
Ce4 O9W 2.564(12) .
Ce4 O59 2.612(11) .
Ce4 O46 2.648(11) .
Mn1 O32 1.851(10) .
Mn1 O33 1.852(10) .
Mn1 O30 1.890(9) .
Mn1 O37 1.896(9) .
Mn1 O15 1.917(10) .
Mn1 O16 1.922(9) .
Mn1 V30 3.037(3) .
Mn1 V22 3.042(3) .
Mn1 V18 3.065(3) .
Mn1 V19 3.065(3) .
Mn1 V14 3.068(3) .
Mn1 V13 3.073(3) .
Mn2 O72 1.845(10) .
Mn2 O67 1.853(10) .
Mn2 O69 1.881(9) .
Mn2 O71 1.896(10) .
Mn2 O66 1.903(10) .
Mn2 O64 1.917(9) .
Mn2 V29 3.036(4) .
Mn2 V20 3.053(4) .
Mn2 V27 3.055(3) .
Mn2 V8 3.061(3) .
Mn2 V26 3.062(3) .
Mn2 V21 3.069(3) .
V7 O27 1.623(9) .
V7 O14 1.661(10) .
V7 O35 1.906(9) .
V7 O20 1.910(10) .
V7 O16 2.200(9) .
V7 O37 2.338(9) .
V7 V19 3.103(4) .
V7 V22 3.110(4) .
V7 V14 3.111(3) .
V8 O59 1.624(11) .
V8 O56 1.702(10) .
V8 O74 1.931(9) .
V8 O73 1.938(9) .
V8 O71 2.173(10) .
V8 O72 2.181(10) .
V8 V31 3.111(4) .
V9 O12 1.632(9) .
V9 O28 1.654(9) .
V9 O34 1.924(10) .
V9 O36 1.941(10) .
V9 O30 2.238(9) .
V9 O37 2.262(9) .
V10 O19 1.627(10) .
V10 O31 1.695(10) .
V10 O29 1.914(10) .
V10 O36 1.929(9) .
V10 O30 2.163(10) .
V10 O33 2.243(9) .
V10 V25 3.111(4) .
V11 O70 1.633(9) .
V11 O50 1.636(10) .
V11 O75 1.906(10) .
V11 O73 1.929(10) .
V11 O69 2.221(10) .
V11 O71 2.233(9) .
V12 O46 1.617(11) .
V12 O47 1.696(11) .
V12 O76 1.907(10) .
V12 O75 1.945(9) .
V12 O71 2.186(10) .
V12 O67 2.240(11) .
V12 V15 3.109(4) .
V12 V32 3.114(4) .
V13 O26 1.622(10) .
V13 O18 1.699(10) .
V13 O35 1.923(9) .
V13 O36 1.924(9) .
V13 O37 2.179(9) .
V13 O33 2.212(10) .
V13 V25 3.119(4) .
V14 O25 1.630(10) .
V14 O13 1.728(10) .
V14 O20 1.920(9) .
V14 O34 1.934(9) .
V14 O37 2.169(9) .
V14 O32 2.235(10) .
V15 O57 1.622(9) .
V15 O49 1.662(10) .
V15 O76 1.907(10) .
V15 O74 1.942(10) .
V15 O64 2.190(10) .
V15 O71 2.350(9) .
V15 V29 3.090(4) .
V16 O4 1.608(10) .
V16 O24 1.664(10) .
V16 O29 1.920(11) .
V16 O9 1.923(11) .
V16 O15 2.216(10) .
V16 O30 2.398(9) .
V16 V24 3.103(4) .
V16 V30 3.113(4) .
V17 O68 1.628(10) .
V17 O58 1.702(11) .
V17 O61 1.920(11) .
V17 O75 1.936(10) .
V17 O69 2.190(10) .
V17 O67 2.234(10) .
V18 O22 1.620(10) .
V18 O23 1.698(11) .
V18 O9 1.924(10) .
V18 O34 1.941(10) .
V18 O30 2.187(10) .
V18 O32 2.211(10) .
V18 V28 3.108(4) .
V19 O17 1.603(10) .
V19 O21 1.801(11) .
V19 O38 1.839(10) .
V19 O35 1.988(9) .
V19 O16 2.051(10) .
V19 O33 2.308(9) .
V19 V30 3.104(4) .
V19 V25 3.105(4) .
V20 O52 1.598(12) .
V20 O44 1.810(12) .
V20 O48 1.836(10) .
V20 O63 1.990(10) .
V20 O66 2.046(12) .
V20 O72 2.342(10) .
V20 V26 3.099(4) .
V20 V23 3.099(4) .
V20 V31 3.105(5) .
V21 O62 1.620(10) .
V21 O60 1.701(11) .
V21 O63 1.897(11) .
V21 O73 1.955(10) .
V21 O69 2.174(10) .
V21 O72 2.205(9) .
V21 V31 3.116(4) .
V22 O10 1.595(11) .
V22 O2 1.811(12) .
V22 O6 1.827(11) .
V22 O20 2.021(10) .
V22 O16 2.023(10) .
V22 O32 2.310(9) .
V22 V28 3.106(4) .
V23 O43 1.607(12) .
V23 O65 1.674(10) .
V23 O61 1.922(11) .
V23 O63 1.924(11) .
V23 O66 2.201(10) .
V23 O69 2.402(10) .
V23 V27 3.099(4) .
V24 O11 1.586(11) .
V24 O5 1.787(12) .
V24 O6 1.832(10) .
V24 O9 1.976(10) .
V24 O15 2.031(11) .
V24 O32 2.333(10) .
V25 O7 1.593(12) .
V25 O8 1.809(11) .
V25 O21 1.849(10) .
V25 O31 1.992(10) .
V25 O18 2.011(10) .
V25 O33 2.359(10) .
V25 V30 3.109(4) .
V26 O55 1.602(10) .
V26 O48 1.797(11) .
V26 O45 1.812(12) .
V26 O74 2.009(10) .
V26 O64 2.039(10) .
V26 O72 2.337(9) .
V26 V31 3.109(4) .
V27 O53 1.579(12) .
V27 O40 1.806(13) .
V27 O54 1.827(11) .
V27 O61 1.987(10) .
V27 O66 2.027(11) .
V27 O67 2.317(11) .
V27 V29 3.100(4) .
V27 V32 3.110(5) .
V28 O1 1.577(13) .
V28 O2 1.811(11) .
V28 O5 1.859(12) .
V28 O23 1.982(11) .
V28 O13 1.984(11) .
V28 O32 2.360(10) .
V29 O51 1.594(10) .
V29 O54 1.813(11) .
V29 O39 1.832(12) .
V29 O76 2.008(10) .
V29 O64 2.022(10) .
V29 O67 2.291(10) .
V29 V32 3.090(4) .
V30 O3 1.590(10) .
V30 O38 1.803(10) .
V30 O8 1.828(12) .
V30 O15 2.018(11) .
V30 O29 2.027(10) .
V30 O33 2.320(10) .
V31 O42 1.572(12) .
V31 O44 1.820(13) .
V31 O45 1.821(11) .
V31 O56 1.975(11) .
V31 O60 1.987(11) .
V31 O72 2.379(10) .
V32 O41 1.577(13) .
V32 O39 1.806(11) .
V32 O40 1.855(13) .
V32 O47 1.997(12) .
V32 O58 2.003(11) .
V32 O67 2.354(10) .
O57 Ce3 2.572(9) 1_645
O15W C3 1.16(3) .
O13W C5 1.27(3) .
O8W C11 1.22(2) .
O4W C9 1.21(2) .
N3 C5 1.27(3) .
N3 C4 1.39(3) .
N3 C6 1.42(3) .
N2 C9 1.33(2) .
N2 C8 1.43(2) .
N2 C7 1.48(3) .
N4 C11 1.28(3) .
N4 C10 1.38(3) .
N4 C12 1.42(3) .
N1 C2 1.36(3) .
N1 C3 1.35(4) .
N1 C1 1.43(4) .
N5 C17 1.30(3) .
N5 C19 1.47(3) .
N5 C18 1.46(3) .
O80 C17 1.25(3) .

loop_
_platon_squeeze_void_nr
_platon_squeeze_void_average_x
_platon_squeeze_void_average_y
_platon_squeeze_void_average_z
_platon_squeeze_void_volume
_platon_squeeze_void_count_electrons
1 -0.019 0.000 0.478 2237.1 27.3
2 0.000 0.500 1.000 91.2 6.4
